data_1566245
loop_
_publ_author_name
'Zhang, Lei'
'Ding, Qing-Rong'
'Yu, Yinghua'
'Cao, Changsheng'
'Zhang, Jian'

_publ_section_title
;
 Stepwise Assembly and Reversible Structure Transformation of Ligated
 Titanium Coated Bismuth-Oxo Cores: Shell Morphology Engineering for
 Enhanced Chemical Fixation of CO2
;
_journal_name_full 'Chemical Science'
_journal_paper_doi 10.1039/D1SC06847D
_journal_year 2022
_chemical_formula_moiety 'C334 H224 Bi38 O178 Ti16, 4(C2 H3 N)'
_chemical_formula_sum 'C342 H236 Bi38 N4 O178 Ti16'
_chemical_formula_weight 15956.97
_space_group_crystal_system monoclinic
_space_group_IT_number 15
_space_group_name_Hall '-I 2ya'
_space_group_name_H-M_alt 'I 1 2/a 1'
_atom_sites_solution_hydrogens mixed
_atom_sites_solution_primary dual
_audit_creation_date 2021-08-19
_audit_creation_method
;
Olex2 1.2
(compiled 2017.08.10 svn.r3458 for OlexSys, GUI svn.r5381)
;
_audit_update_record
;
2021-08-20 deposited with the CCDC.	2022-02-01 downloaded from the CCDC.
;
_cell_angle_alpha 90
_cell_angle_beta 96.6720(10)
_cell_angle_gamma 90
_cell_formula_units_Z 4
_cell_length_a 25.24030(10)
_cell_length_b 43.6932(2)
_cell_length_c 49.0721(3)
_cell_measurement_reflns_used 80433
_cell_measurement_temperature 100.00(14)
_cell_measurement_theta_max 60.4740
_cell_measurement_theta_min 2.3590
_cell_volume 53751.6(5)
_computing_cell_refinement 'CrysAlisPro 1.171.41.93a (Rigaku OD, 2020)'
_computing_data_collection 'CrysAlisPro 1.171.41.93a (Rigaku OD, 2020)'
_computing_data_reduction 'CrysAlisPro 1.171.41.93a (Rigaku OD, 2020)'
_computing_molecular_graphics 'Olex2 (Dolomanov et al., 2009)'
_computing_publication_material 'Olex2 (Dolomanov et al., 2009)'
_computing_structure_refinement 'ShelXL (Sheldrick, 2015)'
_computing_structure_solution 'ShelXT (Sheldrick, 2015)'
_diffrn_ambient_environment N~2~
_diffrn_ambient_temperature 100.00(14)
_diffrn_detector 'Hybrid Pixel Array Detector'
_diffrn_detector_area_resol_mean 10.0000
_diffrn_detector_type HyPix
_diffrn_measured_fraction_theta_full 0.987
_diffrn_measured_fraction_theta_max 0.987
_diffrn_measurement_details
;
List of Runs (angles in degrees, time in seconds):

  # Type    Start    End  Width  t~exp~   \w     \q     \k     \f   Frames
#--------------------------------------------------------------------------
  1  \w     17.00 107.06   0.38    2.78    --   72.31-110.00-165.00  237
  2  \w     98.00 123.08   0.38    2.78    --   72.31 110.00 -70.00   66
  3  \w    -94.00 -21.80   0.38    2.78    --  -74.81 110.00 -70.00  190
  4  \w   -140.00-116.06   0.38    2.78    --  -74.81-110.00-165.00   63
  5  \w    -24.00  13.24   0.38    0.69    --   -1.25  77.00-120.00   98
  6  \w     46.00  71.08   0.38    0.69    --   -1.25  77.00-120.00   66
  7  \w    -16.00  20.86   0.38    0.69    --   -1.25  57.00  30.00   97
  8  \w     36.00  69.82   0.38    0.69    --   -1.25  57.00  30.00   89
  9  \w     60.00 140.94   0.38    2.78    --   72.31  77.00 -90.00  213
 10  \w     83.00 137.34   0.38    2.78    --   72.31 125.00 -30.00  143
 11  \w     60.00 130.30   0.38    2.78    --   72.31  57.00 -90.00  185
 12  \w   -146.00 -80.26   0.38    2.78    --  -74.81-125.00  90.00  173
 13  \w   -120.00 -91.88   0.38    2.78    --  -74.81 -99.00-180.00   74
 14  \w    -55.00  -3.70   0.38    2.78    --  -74.81  38.00 -90.00  135
 15  \w   -134.00-100.18   0.38    2.78    --  -74.81 -99.00 -90.00   89
;
_diffrn_measurement_device 'four-circle diffractometer'
_diffrn_measurement_device_type 'ROD, Synergy Custom system, HyPix'
_diffrn_measurement_method '\w scans'
_diffrn_orient_matrix_type 'CrysAlisPro convention (1999,Acta A55,543-557)'
_diffrn_orient_matrix_UB_11 -0.0109588000
_diffrn_orient_matrix_UB_12 0.0140988000
_diffrn_orient_matrix_UB_13 0.0229289000
_diffrn_orient_matrix_UB_21 0.0181219000
_diffrn_orient_matrix_UB_22 0.0264028000
_diffrn_orient_matrix_UB_23 -0.0092379000
_diffrn_orient_matrix_UB_31 -0.0490263000
_diffrn_orient_matrix_UB_32 0.0065854000
_diffrn_orient_matrix_UB_33 -0.0120238000
_diffrn_radiation_monochromator mirror
_diffrn_radiation_probe x-ray
_diffrn_radiation_type GaK\a
_diffrn_radiation_wavelength 1.3405
_diffrn_reflns_av_R_equivalents 0.0600
_diffrn_reflns_av_unetI/netI 0.0489
_diffrn_reflns_Laue_measured_fraction_full 0.987
_diffrn_reflns_Laue_measured_fraction_max 0.987
_diffrn_reflns_limit_h_max 29
_diffrn_reflns_limit_h_min -30
_diffrn_reflns_limit_k_max 52
_diffrn_reflns_limit_k_min -52
_diffrn_reflns_limit_l_max 57
_diffrn_reflns_limit_l_min -58
_diffrn_reflns_number 160943
_diffrn_reflns_point_group_measured_fraction_full 0.987
_diffrn_reflns_point_group_measured_fraction_max 0.987
_diffrn_reflns_theta_full 52.932
_diffrn_reflns_theta_max 52.932
_diffrn_reflns_theta_min 2.246
_diffrn_source 'micro-focus metaljet'
_exptl_absorpt_coefficient_mu 18.253
_exptl_absorpt_correction_T_max 1.00000
_exptl_absorpt_correction_T_min 0.20711
_exptl_absorpt_correction_type multi-scan
_exptl_absorpt_process_details
;
CrysAlisPro 1.171.41.93a (Rigaku Oxford Diffraction, 2020)
Empirical absorption correction using spherical harmonics,
implemented in SCALE3 ABSPACK scaling algorithm.
;
_exptl_crystal_colour 'clear light red'
_exptl_crystal_colour_lustre clear
_exptl_crystal_colour_modifier light
_exptl_crystal_colour_primary red
_exptl_crystal_density_diffrn 1.972
_exptl_crystal_description spininess
_exptl_crystal_F_000 28984
_exptl_crystal_size_max 0.3
_exptl_crystal_size_mid 0.1
_exptl_crystal_size_min 0.05
_refine_diff_density_max 4.929
_refine_diff_density_min -4.006
_refine_diff_density_rms 0.326
_refine_ls_extinction_method none
_refine_ls_goodness_of_fit_ref 1.018
_refine_ls_hydrogen_treatment constr
_refine_ls_matrix_type full
_refine_ls_number_parameters 2447
_refine_ls_number_reflns 46869
_refine_ls_number_restraints 1219
_refine_ls_restrained_S_all 1.017
_refine_ls_R_factor_all 0.0896
_refine_ls_R_factor_gt 0.0669
_refine_ls_shift/su_max 0.001
_refine_ls_shift/su_mean 0.000
_refine_ls_structure_factor_coef Fsqd
_refine_ls_weighting_details 'w=1/[\s^2^(Fo^2^)+(0.0980P)^2^+2951.0049P] where P=(Fo^2^+2Fc^2^)/3'
_refine_ls_weighting_scheme calc
_refine_ls_wR_factor_gt 0.1720
_refine_ls_wR_factor_ref 0.1947
_reflns_Friedel_coverage 0.000
_reflns_number_gt 35372
_reflns_number_total 46869
_reflns_threshold_expression 'I > 2\s(I)'
_cod_data_source_file d1sc06847d2.cif
_cod_data_source_block 284
_cod_database_code 1566245
_shelx_shelxl_version_number 2018/1
_chemical_oxdiff_formula CHONTiBi
_shelx_space_group_comment
;
The symmetry employed for this shelxl refinement is uniquely defined
by the following loop, which should always be used as a source of
symmetry information in preference to the above space-group names.
They are only intended as comments.
;
_shelx_estimated_absorpt_t_max 0.462
_shelx_estimated_absorpt_t_min 0.073
_diffrn_oxdiff_digest_frames
;
01526e0044bf2eee7511a5eb7e343c1aab019180fe4
;
_reflns_odcompleteness_completeness 98.69
_reflns_odcompleteness_iscentric 1
_reflns_odcompleteness_theta 56.82
_olex2_refinement_description
;
1. Fixed Uiso
 At 1.2 times of:
  All C(H) groups, All C(H,H) groups
 At 1.5 times of:
  All C(H,H,H) groups
2. Restrained distances
 O54-C107 = O01W-C107
 1.3 with sigma of 0.02
 O02P-C1BA
 1.3 with sigma of 0.02
 O54-Bi0A = O54-C107
 1.5 with sigma of 0.02
 C77-C107
 1.45 with sigma of 0.02
3. Rigid bond restraints
 All non-hydrogen atoms
 with sigma for 1-2 distances of 0.01 and sigma for 1-3 distances of 0.01
4. Uiso/Uaniso restraints and constraints
C05F \\sim C94 \\sim C051: within 3.8A with sigma of 0.04 and sigma for
terminal atoms of 0.08
C99 \\sim C051 \\sim C30: within 3.8A with sigma of 0.04 and sigma for terminal
atoms of 0.08
C73 \\sim C9AA \\sim C66: within 3.8A with sigma of 0.04 and sigma for terminal
atoms of 0.08
C117 \\sim C100 \\sim C87: within 3.8A with sigma of 0.04 and sigma for
terminal atoms of 0.08
Uanis(C253) \\sim Ueq: with sigma of 0.01 and sigma for terminal atoms of 0.02
Uanis(O54) \\sim Ueq, Uanis(O54) \\sim Ueq: with sigma of 0.01 and sigma for
terminal atoms of 0.02
Uanis(O54) \\sim Ueq, Uanis(O54) \\sim Ueq, Uanis(C25) \\sim Ueq, Uanis(C25)
\\sim Ueq: with sigma of 0.01 and sigma for terminal atoms of 0.02
Uanis(C73) \\sim Ueq, Uanis(C73) \\sim Ueq: with sigma of 0.01 and sigma for
terminal atoms of 0.02
Uanis(C051) \\sim Ueq, Uanis(C051) \\sim Ueq: with sigma of 0.01 and sigma for
terminal atoms of 0.02
Uanis(C94) \\sim Ueq, Uanis(C94) \\sim Ueq: with sigma of 0.01 and sigma for
terminal atoms of 0.02
Uanis(C117) \\sim Ueq, Uanis(C117) \\sim Ueq: with sigma of 0.01 and sigma for
terminal atoms of 0.02
Uanis(C169) \\sim Ueq, Uanis(C169) \\sim Ueq: with sigma of 0.01 and sigma for
terminal atoms of 0.02
Uanis(C05V) \\sim Ueq, Uanis(C05V) \\sim Ueq: with sigma of 0.01 and sigma for
terminal atoms of 0.02
Uanis(C66) \\sim Ueq, Uanis(C66) \\sim Ueq: with sigma of 0.01 and sigma for
terminal atoms of 0.02
Uanis(C87) \\sim Ueq, Uanis(C87) \\sim Ueq: with sigma of 0.01 and sigma for
terminal atoms of 0.02
Uanis(C9AA) \\sim Ueq, Uanis(C9AA) \\sim Ueq: with sigma of 0.01 and sigma for
terminal atoms of 0.02
Uanis(C100) \\sim Ueq, Uanis(C100) \\sim Ueq: with sigma of 0.01 and sigma for
terminal atoms of 0.02
Uanis(C103) \\sim Ueq, Uanis(C103) \\sim Ueq: with sigma of 0.01 and sigma for
terminal atoms of 0.02
Uanis(C1BA) = Uanis(C77) = Uanis(C96) = Uanis(C253) = Uanis(C244) = Uanis(C105)
= Uanis(C107)
5.a Riding coordinates:
 C336(H33A,H33B,H33C)
5.b Ternary CH refined with riding coordinates:
 C047(H047), C048(H048), C04G(H04G), C05G(H05G), C0AA(H0AA), C2AA(H2AA)
5.c Secondary CH2 refined with riding coordinates:
 C031(H03A,H03B), C03X(H03C,H03D), C045(H04A,H04B), C05J(H05A,H05H), C065(H06A,
 H06B), C2(H2A,H2B)
5.d Aromatic/amide H refined with riding coordinates:
 C02W(H02W), C02Y(H02Y), C034(H034), C037(H037), C039(H039), C03F(H03F),
 C03G(H03G), C03M(H03M), C03O(H03O), C03P(H03P), C03T(H03T), C03U(H03U),
 C041(H041), C044(H044), C7AA(H7AA), C87(H87), C117(H117), C100(H100),
 C04A(H04C), C04E(H04E), C04F(H04F), C04L(H04L), C04P(H04P), C04Q(H04Q),
 C04T(H04T), C04W(H04W), C04X(H04X), C051(H051), C05F(H05F), C94(H94),
 C169(H169), C30(H30), C052(H052), C054(H054), C055(H055), C057(H057),
 C058(H058), C05B(H05B), C05C(H05C), C05D(H05D), C05E(H05E), C05I(H05I),
 C05K(H05K), C05L(H05L), C05R(H05R), C05U(H05U), C05V(H05V), C05Z(H05Z),
 C060(H060), C93(H93), C25(H25), C103(H103), C72(H72), C062(H062), C9AA(H9AA),
 C73(H73), C66(H66), C101(H101), C069(H069), C03Q(H03Q), C02T(H02T), C55(H55),
 C03R(H03R), C45(H45), C47(H47), C51(H51), C67(H67), C196(H196), C90(H90),
 C70(H70), C61(H61), C65(H65), C69(H69), C79(H79), C84(H84), C64(H64), C86(H86),
  C334(H334), C6AA(H6AA), C8AA(H8AA), C41(H41), C0BA(H0BA), C16(H16), C88(H88),
 C105(H105), C244(H244), C253(H253), C96(H96), C108(H108), C369(H369),
 C03Y(H03Y), C62(H62), C179(H179), C184(H184)
5.e Fitted hexagon refined as free rotating group:
 C046(C04Z,C7AA,C87,C117,C100), C051(C05F,C94,C169,C30,C99), C061(C05N,C93,C25,
 C103,C72), C063(C4AA,C9AA,C73,C66,C101), C39(C03Q,C02T,C55,C03R,C42), C58(C67,
 C196,C90,C70,C54), C056(C64,C86,C334,C6AA,C50), C4(C10,C8AA,C41,C0BA,C16),
 C77(C1BA,C105,C244,C253,C96), C108(C369,C03Y,C62,C537,C345)
5.f Idealised Me refined as rotating group:
 C05M(H05J,H05M,H05N)
;
_olex2_submission_special_instructions 'No special instructions were received'
_oxdiff_exptl_absorpt_empirical_details
;
Empirical correction (ABSPACK) includes:
- Absorption correction using spherical harmonics
- Frame scaling
;
_oxdiff_exptl_absorpt_empirical_full_max 3.565
_oxdiff_exptl_absorpt_empirical_full_min 0.346

loop_
_space_group_symop_operation_xyz
'x, y, z'
'-x+1/2, y, -z'
'x+1/2, y+1/2, z+1/2'
'-x+1, y+1/2, -z+1/2'
'-x, -y, -z'
'x-1/2, -y, z'
'-x+1/2, -y+1/2, -z+1/2'
'x, -y+1/2, z+1/2'

loop_
_atom_site_label
_atom_site_type_symbol
_atom_site_fract_x
_atom_site_fract_y
_atom_site_fract_z
_atom_site_U_iso_or_equiv
_atom_site_adp_type
_atom_site_occupancy
_atom_site_site_symmetry_order
_atom_site_calc_flag
_atom_site_refinement_flags_posn
_atom_site_refinement_flags_adp
_atom_site_refinement_flags_occupancy
_atom_site_disorder_assembly
_atom_site_disorder_group
Bi01 Bi 0.24214(2) 0.30104(2) 0.21803(2) 0.03042(12) Uani 1 1 d . U . . .
Bi02 Bi 0.22840(2) 0.21305(2) 0.20587(2) 0.03019(12) Uani 1 1 d . U . . .
Bi03 Bi 0.36512(2) 0.24900(2) 0.24641(2) 0.03133(13) Uani 1 1 d . U . . .
Bi04 Bi 0.32244(2) 0.25847(2) 0.16925(2) 0.03381(13) Uani 1 1 d . U . . .
Bi05 Bi 0.36532(2) 0.33615(2) 0.25754(2) 0.03410(13) Uani 1 1 d . U . . .
Bi06 Bi 0.48370(2) 0.28971(2) 0.27475(2) 0.03525(14) Uani 1 1 d . U . . .
Bi07 Bi 0.15490(2) 0.33636(2) 0.26616(2) 0.03400(13) Uani 1 1 d . U . . .
Bi08 Bi 0.40175(2) 0.32753(2) 0.32866(2) 0.03478(13) Uani 1 1 d . U . . .
Bi09 Bi 0.38033(2) 0.23516(2) 0.32323(2) 0.03494(13) Uani 1 1 d . U . . .
Bi0A Bi 0.06236(2) 0.29791(2) 0.30276(2) 0.03624(14) Uani 1 1 d D U . . .
Bi0B Bi 0.44867(2) 0.28766(2) 0.19839(2) 0.03619(14) Uani 1 1 d . U . . .
Bi0C Bi 0.47082(2) 0.20003(2) 0.27796(2) 0.03532(14) Uani 1 1 d . U . . .
Bi0D Bi 0.33232(2) 0.33896(2) 0.16819(2) 0.03816(14) Uani 1 1 d . U . . .
Bi0E Bi 0.19649(2) 0.33475(2) 0.33940(2) 0.03719(14) Uani 1 1 d . U . . .
Bi0F Bi 0.24586(2) 0.11672(2) 0.28231(2) 0.03817(14) Uani 1 1 d . U . . .
Bi0G Bi 0.28413(2) 0.38038(2) 0.29737(2) 0.03689(14) Uani 1 1 d . U . . .
Bi0H Bi 0.37708(2) 0.15039(2) 0.31294(2) 0.03770(14) Uani 1 1 d . U . . .
Bi0I Bi 0.30727(2) 0.28203(2) 0.36852(2) 0.03648(14) Uani 1 1 d . U . . .
Bi0J Bi 0.29776(2) 0.19564(2) 0.36610(2) 0.03852(14) Uani 1 1 d . U . . .
Ti0K Ti 0.05307(12) 0.39460(7) 0.31470(7) 0.0502(7) Uani 1 1 d . U . . .
Ti0L Ti 0.61992(10) 0.24561(7) 0.28938(6) 0.0446(7) Uani 1 1 d . U . . .
Ti0M Ti 0.30810(13) 0.46737(7) 0.25514(8) 0.0545(8) Uani 1 1 d . U . . .
Ti0N Ti 0.38346(12) 0.42447(7) 0.36766(7) 0.0493(7) Uani 1 1 d . U . . .
Ti0O Ti 0.55454(12) 0.36239(7) 0.33474(7) 0.0524(7) Uani 1 1 d . U . . .
Ti0P Ti 0.44675(14) 0.16180(9) 0.40521(9) 0.0678(10) Uani 1 1 d . U . . .
Ti0Q Ti 0.22582(14) 0.12735(10) 0.40381(8) 0.0695(10) Uani 1 1 d . U . . .
Ti0R Ti 0.00902(15) 0.15576(11) 0.37402(9) 0.0808(12) Uani 1 1 d . U . . .
O00S O 0.2038(3) 0.29759(19) 0.25821(18) 0.0267(17) Uani 1 1 d . U . . .
O00T O 0.3124(3) 0.2967(2) 0.25067(19) 0.0281(16) Uani 1 1 d . U . . .
O00U O 0.1414(4) 0.3159(2) 0.3069(2) 0.0360(19) Uani 1 1 d . U . . .
O00V O 0.4377(3) 0.2448(2) 0.27928(19) 0.0306(17) Uani 1 1 d . U . . .
O00W O 0.5301(4) 0.3107(3) 0.2313(2) 0.044(2) Uani 1 1 d . U . . .
O00X O 0.2857(3) 0.2536(2) 0.2054(2) 0.0320(17) Uani 1 1 d . U . . .
O00Y O 0.1018(4) 0.2546(2) 0.30243(19) 0.035(2) Uani 1 1 d . U . . .
O00Z O 0.6591(4) 0.2492(3) 0.2600(2) 0.049(2) Uani 1 1 d . U . . .
O010 O 0.3094(4) 0.1511(2) 0.2808(2) 0.034(2) Uani 1 1 d . U . . .
O011 O 0.2710(4) 0.3045(2) 0.1622(2) 0.037(2) Uani 1 1 d . U . . .
O012 O 0.0623(4) 0.3617(2) 0.2351(2) 0.043(2) Uani 1 1 d . U . . .
O013 O 0.4232(3) 0.2889(2) 0.2393(2) 0.0358(16) Uani 1 1 d . U . . .
O014 O 0.3354(4) 0.3402(2) 0.2983(2) 0.0344(18) Uani 1 1 d . U . . .
O015 O 0.3557(4) 0.2876(2) 0.3337(2) 0.0381(19) Uani 1 1 d . U . . .
O016 O 0.4151(4) 0.3094(2) 0.2901(2) 0.0368(18) Uani 1 1 d . U . . .
O017 O 0.2278(4) 0.3450(2) 0.3015(2) 0.0369(18) Uani 1 1 d . U . . .
O018 O 0.5649(4) 0.3271(3) 0.3084(2) 0.049(2) Uani 1 1 d . U . . .
O019 O 0.0850(4) 0.3007(2) 0.2609(2) 0.041(2) Uani 1 1 d . U . . .
O01A O 0.5542(4) 0.2432(2) 0.2595(2) 0.043(2) Uani 1 1 d . U . . .
O01B O 0.3656(4) 0.4305(2) 0.3264(2) 0.048(2) Uani 1 1 d . U . . .
O01C O 0.3245(3) 0.2439(2) 0.28810(19) 0.0318(17) Uani 1 1 d . U . . .
O01D O 0.3656(4) 0.2996(2) 0.1863(2) 0.038(2) Uani 1 1 d . U . . .
O01E O 0.3228(5) 0.4308(2) 0.2302(3) 0.052(2) Uani 1 1 d . U . . .
O01F O 0.6732(4) 0.2538(3) 0.3172(3) 0.056(3) Uani 1 1 d . U . . .
O01G O 0.2967(4) 0.3449(2) 0.2059(2) 0.037(2) Uani 1 1 d . U . . .
O01H O 0.4143(4) 0.3826(2) 0.2844(3) 0.047(2) Uani 1 1 d . U . . .
O01J O 0.2872(4) 0.3671(2) 0.2569(2) 0.040(2) Uani 1 1 d . U . . .
O01K O 0.2592(4) 0.4363(2) 0.2706(3) 0.051(2) Uani 1 1 d . U . . .
O01L O 0.3573(5) 0.4867(3) 0.2355(3) 0.064(3) Uani 1 1 d . U . . .
O01M O 0.3597(4) 0.4486(3) 0.2843(3) 0.050(2) Uani 1 1 d . U . . .
O01N O 0.5596(4) 0.2461(3) 0.3123(2) 0.046(2) Uani 1 1 d . U . . .
O01O O 0.3313(4) 0.4046(3) 0.1933(3) 0.053(3) Uani 1 1 d . U . . .
O01P O 0.4901(4) 0.3415(2) 0.2577(2) 0.039(2) Uani 1 1 d . U . . .
O01Q O 0.6242(4) 0.2034(3) 0.2913(3) 0.060(3) Uani 1 1 d . U . . .
O01R O 0.5753(5) 0.3924(3) 0.3119(3) 0.062(3) Uani 1 1 d . U . . .
O01S O 0.2388(4) 0.2916(2) 0.3381(2) 0.0358(19) Uani 1 1 d . U . . .
O01T O 0.0758(5) 0.4329(3) 0.3047(3) 0.060(3) Uani 1 1 d . U . . .
O01U O 0.1968(4) 0.4018(2) 0.2717(2) 0.042(2) Uani 1 1 d . U . . .
O01V O 0.1324(5) 0.3868(2) 0.3260(3) 0.052(3) Uani 1 1 d . U . . .
O01W O 0.0446(5) 0.3529(3) 0.3289(3) 0.060(3) Uani 1 1 d D U . . .
O01X O 0.5049(4) 0.2433(2) 0.2195(2) 0.047(2) Uani 1 1 d . U . . .
O01Y O 0.3430(4) 0.1866(2) 0.3335(2) 0.040(2) Uani 1 1 d . U . . .
O01Z O -0.0154(4) 0.4003(3) 0.2967(3) 0.059(3) Uani 1 1 d . U . . .
O020 O 0.2480(5) 0.4764(3) 0.2302(3) 0.065(3) Uani 1 1 d . U . . .
O021 O 0.3178(5) 0.4334(2) 0.3789(3) 0.054(3) Uani 1 1 d . U . . .
O022 O 0.2181(4) 0.3939(2) 0.3379(3) 0.051(3) Uani 1 1 d . U . . .
O023 O 0.4380(4) 0.3465(3) 0.1918(2) 0.051(3) Uani 1 1 d . U . . .
O024 O 0.5361(5) 0.3896(3) 0.3636(3) 0.059(3) Uani 1 1 d . U . . .
O025 O 0.3991(4) 0.1906(2) 0.2936(2) 0.0410(19) Uani 1 1 d . U . . .
O026 O 0.0660(4) 0.3723(2) 0.2792(2) 0.045(2) Uani 1 1 d . U . . .
O027 O 0.4838(4) 0.3659(3) 0.3127(2) 0.049(2) Uani 1 1 d . U . . .
O028 O 0.3101(4) 0.2391(2) 0.3480(2) 0.040(2) Uani 1 1 d . U . . .
O029 O 0.3519(4) 0.3825(2) 0.3582(2) 0.046(2) Uani 1 1 d . U . . .
O02A O 0.6249(5) 0.3555(3) 0.3490(3) 0.062(3) Uani 1 1 d . U . . .
C02B C 0.5184(6) 0.3010(4) 0.3518(4) 0.049(4) Uani 1 1 d . U . . .
O02C O 0.3007(5) 0.4995(3) 0.2771(3) 0.068(3) Uani 1 1 d . U . . .
O02D O 0.4980(4) 0.2180(2) 0.3272(2) 0.041(2) Uani 1 1 d . U . . .
O02E O 0.4801(4) 0.1524(3) 0.3248(3) 0.057(3) Uani 1 1 d . U . . .
O02F O 0.5214(4) 0.3297(3) 0.3558(2) 0.051(2) Uani 1 1 d . U . . .
O02G O 0.2992(4) 0.1162(3) 0.3317(2) 0.052(3) Uani 1 1 d . U . . .
O02H O 0.4114(5) 0.4639(3) 0.3664(3) 0.062(3) Uani 1 1 d . U . . .
C02I C 0.4957(7) 0.3982(5) 0.3745(5) 0.065(4) Uani 1 1 d . U . . .
N02J N 0.5331(5) 0.1751(3) 0.2308(3) 0.049(3) Uani 1 1 d . U . . .
O02K O 0.1480(4) 0.2009(3) 0.3734(2) 0.056(3) Uani 1 1 d . U . . .
C02L C 0.5994(6) 0.2430(4) 0.2181(3) 0.044(3) Uani 1 1 d . U . . .
O02M O 0.4094(6) 0.4168(3) 0.4042(3) 0.069(3) Uani 1 1 d . U . . .
O02N O 0.0312(5) 0.1944(3) 0.3556(2) 0.064(3) Uani 1 1 d . U . . .
O02O O 0.2954(4) 0.3434(2) 0.3586(2) 0.042(2) Uani 1 1 d . U . . .
O02P O 0.0395(7) 0.4066(4) 0.3495(3) 0.088(4) Uani 1 1 d D U . . .
O02Q O 0.4140(5) 0.2027(3) 0.3951(3) 0.058(3) Uani 1 1 d . U . . .
O02R O -0.0004(6) 0.1175(5) 0.3904(3) 0.095(4) Uani 1 1 d . U . . .
C02S C 0.2798(7) 0.1091(4) 0.3544(4) 0.053(3) Uani 1 1 d . U . . .
C02U C 0.6491(6) 0.2449(4) 0.2328(4) 0.044(3) Uani 1 1 d . U . . .
O02V O 0.1610(5) 0.1150(3) 0.3795(3) 0.067(3) Uani 1 1 d . U . . .
C02W C -0.0813(7) 0.4206(4) 0.2633(4) 0.057(4) Uani 1 1 d . U . . .
H02W H -0.101481 0.427446 0.277296 0.069 Uiso 1 1 calc R . . . .
O02X O 0.0872(5) 0.1417(4) 0.3758(3) 0.073(3) Uani 1 1 d . U . . .
C02Y C 0.0848(8) 0.4595(4) 0.2258(5) 0.065(5) Uani 1 1 d . U . . .
H02Y H 0.047669 0.455242 0.224404 0.078 Uiso 1 1 calc R . . . .
O02Z O 0.4495(5) 0.1574(3) 0.3652(3) 0.071(3) Uani 1 1 d . U . . .
O030 O 0.4959(5) 0.3622(4) 0.1634(3) 0.077(4) Uani 1 1 d . U . . .
C031 C 0.5937(6) 0.3553(5) 0.2118(5) 0.067(5) Uani 1 1 d . U . . .
H03A H 0.622333 0.346766 0.225131 0.080 Uiso 1 1 calc R . . . .
H03B H 0.582220 0.339055 0.198286 0.080 Uiso 1 1 calc R . . . .
O032 O 0.5197(5) 0.1689(4) 0.4080(3) 0.072(3) Uani 1 1 d . U . . .
O033 O 0.2115(5) 0.1717(3) 0.3945(3) 0.060(3) Uani 1 1 d . U . . .
C034 C -0.1000(8) 0.4258(4) 0.2355(5) 0.067(5) Uani 1 1 d . U . . .
H034 H -0.132094 0.436998 0.230996 0.080 Uiso 1 1 calc R . . . .
C035 C 0.5533(5) 0.2431(3) 0.2320(3) 0.033(2) Uani 1 1 d . U . . .
C036 C 0.5518(7) 0.4112(4) 0.2935(4) 0.054(4) Uani 1 1 d . U . . .
C037 C 0.1590(8) 0.4891(4) 0.2138(5) 0.069(5) Uani 1 1 d . U . . .
H037 H 0.172375 0.504986 0.203351 0.083 Uiso 1 1 calc R . . . .
O038 O 0.6048(4) 0.2930(3) 0.2859(3) 0.052(2) Uani 1 1 d . U . . .
C039 C -0.0735(8) 0.4152(4) 0.2154(4) 0.063(5) Uani 1 1 d . U . . .
H039 H -0.086708 0.419006 0.196771 0.075 Uiso 1 1 calc R . . . .
C03A C 0.0355(8) 0.2220(6) 0.3639(4) 0.068(4) Uani 1 1 d . U . . .
C03B C 0.3414(6) 0.4278(4) 0.2067(4) 0.047(3) Uani 1 1 d . U . . .
C03C C -0.0059(6) 0.3936(4) 0.2493(4) 0.051(3) Uani 1 1 d . U . . .
C03E C 0.5200(5) 0.3372(4) 0.2392(4) 0.043(3) Uani 1 1 d . U . . .
C03F C -0.0264(7) 0.3987(4) 0.2217(4) 0.051(4) Uani 1 1 d . U . . .
H03F H -0.008045 0.390772 0.207386 0.062 Uiso 1 1 calc R . . . .
C03G C 0.1202(7) 0.4412(4) 0.2416(4) 0.058(4) Uani 1 1 d . U . . .
H03G H 0.107007 0.424235 0.250858 0.069 Uiso 1 1 calc R . . . .
C03H C 0.3767(7) 0.4502(4) 0.3088(4) 0.052(4) Uani 1 1 d . U . . .
O03I O 0.2469(6) 0.0868(4) 0.4044(3) 0.084(4) Uani 1 1 d . U . . .
C03J C 0.1206(7) 0.4502(4) 0.3114(4) 0.058(4) Uani 1 1 d . U . . .
C03K C 0.4977(6) 0.4088(4) 0.2844(4) 0.047(3) Uani 1 1 d . U . . .
C03L C 0.3828(7) 0.4802(4) 0.2135(4) 0.058(4) Uani 1 1 d . U . . .
C03M C 0.4202(8) 0.5013(5) 0.2059(5) 0.072(5) Uani 1 1 d . U . . .
H03M H 0.427703 0.518995 0.216887 0.086 Uiso 1 1 calc R . . . .
O03N O 0.3668(5) 0.1497(3) 0.4007(3) 0.077(4) Uani 1 1 d . U . . .
C03O C 0.1176(8) 0.4809(4) 0.3049(5) 0.066(5) Uani 1 1 d . U . . .
H03O H 0.085710 0.489646 0.295927 0.079 Uiso 1 1 calc R . . . .
C03P C 0.4748(7) 0.4301(4) 0.2652(4) 0.054(4) Uani 1 1 d . U . . .
H03P H 0.437753 0.428815 0.259043 0.065 Uiso 1 1 calc R . . . .
O03S O 0.4430(6) 0.1733(4) 0.4406(3) 0.086(4) Uani 1 1 d . U . . .
C03T C 0.5833(8) 0.4338(4) 0.2829(4) 0.060(4) Uani 1 1 d . U . . .
H03T H 0.620234 0.435347 0.289226 0.072 Uiso 1 1 calc R . . . .
C03U C 0.5055(8) 0.4536(4) 0.2548(5) 0.066(5) Uani 1 1 d . U . . .
H03U H 0.489408 0.468581 0.242485 0.079 Uiso 1 1 calc R . . . .
C03V C 0.4632(6) 0.3852(3) 0.2936(4) 0.045(3) Uani 1 1 d . U . . .
C03X C 0.2324(9) 0.2085(6) 0.4397(4) 0.074(5) Uani 1 1 d . U . . .
H03C H 0.231794 0.187727 0.447692 0.089 Uiso 1 1 calc R . . . .
H03D H 0.263991 0.210047 0.429553 0.089 Uiso 1 1 calc R . . . .
O03Z O 0.2202(6) 0.2908(3) 0.4009(3) 0.068(3) Uani 1 1 d . U . . .
C041 C 0.4380(8) 0.4706(5) 0.1678(5) 0.072(5) Uani 1 1 d . U . . .
H041 H 0.455905 0.467493 0.152023 0.087 Uiso 1 1 calc R . . . .
C042 C 0.1753(7) 0.4466(4) 0.2444(4) 0.052(4) Uani 1 1 d . U . . .
C043 C -0.0327(6) 0.4054(4) 0.2701(4) 0.055(4) Uani 1 1 d . U . . .
C044 C 0.5923(7) 0.2396(5) 0.1904(4) 0.061(5) Uani 1 1 d . U . . .
H044 H 0.557012 0.238926 0.181286 0.073 Uiso 1 1 calc R . . . .
C045 C 0.5306(7) 0.4110(5) 0.1958(5) 0.068(5) Uani 1 1 d . U . . .
H04A H 0.509283 0.416456 0.178220 0.081 Uiso 1 1 calc R . . . .
H04B H 0.528551 0.428414 0.208502 0.081 Uiso 1 1 calc R . . . .
C046 C 0.4993(8) 0.4009(6) 0.4035(3) 0.135(13) Uani 1 1 d . U . . .
C04Z C 0.4571(7) 0.4100(6) 0.4175(4) 0.117(11) Uani 1 1 d G U . . .
C7AA C 0.4632(8) 0.4105(7) 0.4460(4) 0.19(2) Uani 1 1 d G U . . .
H7AA H 0.434439 0.416742 0.455566 0.223 Uiso 1 1 calc R . . . .
C87 C 0.5115(9) 0.4018(6) 0.4605(3) 0.132(7) Uani 1 1 d G U . . .
H87 H 0.515661 0.402163 0.480006 0.159 Uiso 1 1 calc R . . . .
C117 C 0.5536(7) 0.3927(6) 0.4465(4) 0.140(7) Uani 1 1 d G U . . .
H117 H 0.586594 0.386777 0.456442 0.168 Uiso 1 1 calc R . . . .
C100 C 0.5475(7) 0.3922(6) 0.4180(4) 0.127(7) Uani 1 1 d G U . . .
H100 H 0.576306 0.385970 0.408438 0.153 Uiso 1 1 calc R . . . .
C047 C 0.5513(6) 0.2473(4) 0.3610(3) 0.048(3) Uani 1 1 d . U . . .
H047 H 0.584691 0.235998 0.367831 0.057 Uiso 1 1 calc R . . . .
C048 C 0.5462(6) 0.3646(4) 0.2269(4) 0.051(4) Uani 1 1 d . U . . .
H048 H 0.560102 0.378420 0.242392 0.061 Uiso 1 1 calc R . . . .
C049 C 0.3761(7) 0.4530(4) 0.1985(4) 0.056(4) Uani 1 1 d . U . . .
C04A C 0.7152(8) 0.1926(5) 0.2859(6) 0.088(8) Uani 1 1 d . U . . .
H04C H 0.724301 0.213485 0.288882 0.106 Uiso 1 1 calc R . . . .
C04B C 0.5356(6) 0.2362(4) 0.3321(4) 0.044(3) Uani 1 1 d . U . . .
C04C C 0.3144(6) 0.3697(4) 0.3688(3) 0.039(3) Uani 1 1 d . U . . .
C04D C 0.1731(6) 0.4043(3) 0.3294(3) 0.040(3) Uani 1 1 d . U . . .
C04E C 0.4465(9) 0.4973(4) 0.1830(5) 0.079(6) Uani 1 1 d . U . . .
H04E H 0.470061 0.512614 0.177800 0.094 Uiso 1 1 calc R . . . .
C04F C 0.2266(12) 0.5709(5) 0.2659(7) 0.105(8) Uani 1 1 d . U . . .
H04F H 0.198565 0.579289 0.253587 0.126 Uiso 1 1 calc R . . . .
C04G C 0.5048(7) 0.3828(4) 0.2079(4) 0.058(4) Uani 1 1 d . U . . .
H04G H 0.477225 0.390451 0.219256 0.070 Uiso 1 1 calc R . . . .
C04H C 0.1695(6) 0.4376(4) 0.3246(4) 0.049(4) Uani 1 1 d . U . . .
C04I C 0.6630(6) 0.1833(4) 0.2869(4) 0.056(4) Uani 1 1 d . U . . .
O04J O 0.4522(5) 0.4048(3) 0.3594(3) 0.060(3) Uani 1 1 d . U . . .
C04K C 0.4775(7) 0.3623(4) 0.1865(4) 0.053(4) Uani 1 1 d . U . . .
C04L C 0.1032(8) 0.4840(4) 0.2119(5) 0.077(6) Uani 1 1 d . U . . .
H04L H 0.079022 0.497231 0.201357 0.092 Uiso 1 1 calc R . . . .
C04O C 0.6664(7) 0.3479(4) 0.3349(5) 0.068(5) Uani 1 1 d . U . . .
C04P C 0.2467(11) 0.5417(5) 0.2622(6) 0.096(7) Uani 1 1 d . U . . .
H04P H 0.233811 0.530274 0.246284 0.116 Uiso 1 1 calc R . . . .
C04Q C 0.5878(8) 0.4069(5) 0.1906(5) 0.081(7) Uani 1 1 d . U . . .
H04Q H 0.605419 0.422974 0.182243 0.097 Uiso 1 1 calc R . . . .
O04R O 0.4568(6) 0.1211(4) 0.4149(4) 0.105(5) Uani 1 1 d . U . . .
C04S C 0.4874(7) 0.1547(4) 0.3497(4) 0.055(3) Uani 1 1 d . U . . .
C04T C 0.5599(8) 0.4539(4) 0.2632(5) 0.071(5) Uani 1 1 d . U . . .
H04T H 0.581737 0.468266 0.255221 0.085 Uiso 1 1 calc R . . . .
O04U O 0.2968(6) 0.1388(4) 0.4211(3) 0.085(4) Uani 1 1 d . U . . .
C04W C 0.6145(7) 0.3810(6) 0.1977(5) 0.089(8) Uani 1 1 d . U . . .
H04W H 0.649870 0.379377 0.193084 0.107 Uiso 1 1 calc R . . . .
C04X C 0.4031(8) 0.4483(5) 0.1757(5) 0.070(5) Uani 1 1 d . U . . .
H04X H 0.397739 0.429873 0.165458 0.084 Uiso 1 1 calc R . . . .
C050 C 0.6084(6) 0.3165(4) 0.3015(4) 0.048(3) Uani 1 1 d . U . . .
C051 C -0.1446(11) 0.1830(6) 0.3521(5) 0.162(8) Uani 1 1 d . U . . .
H051 H -0.130393 0.197030 0.340004 0.195 Uiso 1 1 calc R . . . .
C05F C -0.1995(10) 0.1800(7) 0.3517(6) 0.185(11) Uani 1 1 d G U . . .
H05F H -0.222821 0.191934 0.339344 0.222 Uiso 1 1 calc R . . . .
C94 C -0.2202(7) 0.1595(7) 0.3693(7) 0.188(10) Uani 1 1 d G U . . .
H94 H -0.257763 0.157436 0.369062 0.225 Uiso 1 1 calc R . . . .
C169 C -0.1861(10) 0.1420(6) 0.3874(6) 0.157(9) Uani 1 1 d G U . . .
H169 H -0.200277 0.128031 0.399440 0.188 Uiso 1 1 calc R . . . .
C30 C -0.1312(9) 0.1451(5) 0.3878(5) 0.161(10) Uani 1 1 d G U . . .
H30 H -0.107848 0.133126 0.400101 0.193 Uiso 1 1 calc R . . . .
C99 C -0.1104(7) 0.1656(6) 0.3701(5) 0.118(8) Uani 1 1 d G U . . .
C052 C 0.2124(7) 0.4566(4) 0.3300(4) 0.053(4) Uani 1 1 d . U . . .
H052 H 0.245351 0.448194 0.337867 0.063 Uiso 1 1 calc R . . . .
C053 C 0.2108(7) 0.4275(4) 0.2632(4) 0.050(4) Uani 1 1 d . U . . .
C054 C 0.7615(8) 0.3491(6) 0.3332(7) 0.096(7) Uani 1 1 d . U . . .
H054 H 0.796576 0.354817 0.340630 0.115 Uiso 1 1 calc R . . . .
C055 C 0.6804(7) 0.2235(6) 0.3582(5) 0.078(5) Uani 1 1 d . U . . .
H055 H 0.662251 0.206926 0.348668 0.094 Uiso 1 1 calc R . . . .
C057 C 0.2098(8) 0.4872(4) 0.3246(5) 0.069(5) Uani 1 1 d . U . . .
H057 H 0.239578 0.500129 0.329481 0.083 Uiso 1 1 calc R . . . .
C058 C 0.6350(8) 0.2371(6) 0.1749(5) 0.084(7) Uani 1 1 d . U . . .
H058 H 0.630211 0.233577 0.155641 0.101 Uiso 1 1 calc R . . . .
N059 N 0.4058(6) 0.3199(5) 0.3891(4) 0.074(5) Uani 1 1 d . U . . .
O05A O 0.4780(4) 0.2889(2) 0.3378(2) 0.043(2) Uani 1 1 d . U . . .
C05B C 0.7539(9) 0.1721(6) 0.2807(6) 0.099(9) Uani 1 1 d . U . . .
H05B H 0.789543 0.179110 0.280565 0.119 Uiso 1 1 calc R . . . .
C05C C 0.6947(7) 0.2444(5) 0.2177(5) 0.069(5) Uani 1 1 d . U . . .
H05C H 0.729573 0.247081 0.227014 0.083 Uiso 1 1 calc R . . . .
C05D C 0.6098(9) 0.1552(8) 0.4043(6) 0.114(10) Uani 1 1 d . U . . .
H05D H 0.619872 0.159225 0.423214 0.137 Uiso 1 1 calc R . . . .
C05E C 0.2491(15) 0.5869(6) 0.2880(8) 0.123(10) Uani 1 1 d . U . . .
H05E H 0.237695 0.607185 0.291020 0.147 Uiso 1 1 calc R . . . .
C05G C 0.5661(7) 0.2815(4) 0.3618(4) 0.053(3) Uani 1 1 d . U . . .
H05G H 0.593821 0.284677 0.349077 0.063 Uiso 1 1 calc R . . . .
C05H C 0.1111(8) 0.1170(5) 0.3824(4) 0.063(4) Uani 1 1 d . U . . .
C05I C 0.7173(7) 0.3573(5) 0.3464(6) 0.083(6) Uani 1 1 d . U . . .
H05I H 0.721650 0.369058 0.362844 0.099 Uiso 1 1 calc R . . . .
C05J C 0.5911(7) 0.2904(5) 0.3910(4) 0.063(4) Uani 1 1 d . U . . .
H05A H 0.629154 0.284432 0.393358 0.075 Uiso 1 1 calc R . . . .
H05H H 0.589348 0.312951 0.392994 0.075 Uiso 1 1 calc R . . . .
C05K C 0.7197(7) 0.2742(6) 0.3603(5) 0.074(5) Uani 1 1 d . U . . .
H05K H 0.727240 0.292734 0.351358 0.089 Uiso 1 1 calc R . . . .
C05L C 0.1630(8) 0.4985(4) 0.3118(4) 0.064(5) Uani 1 1 d . U . . .
H05L H 0.161304 0.519709 0.307485 0.077 Uiso 1 1 calc R . . . .
C05M C 0.6142(12) 0.1547(7) 0.2076(9) 0.166(19) Uani 1 1 d . U . . .
H05J H 0.609279 0.160603 0.188191 0.250 Uiso 1 1 calc GR . . . .
H05M H 0.615327 0.132344 0.209067 0.250 Uiso 1 1 calc GR . . . .
H05N H 0.647694 0.163321 0.216420 0.250 Uiso 1 1 calc GR . . . .
C05O C 0.5687(9) 0.1667(5) 0.2215(6) 0.092(8) Uani 1 1 d . U . . .
C05Q C 0.4337(7) 0.3227(5) 0.4066(4) 0.057(5) Uani 1 1 d . U . . .
C05R C 0.6520(8) 0.1540(5) 0.2817(7) 0.106(10) Uani 1 1 d . U . . .
H05R H 0.616097 0.147177 0.280859 0.128 Uiso 1 1 calc R . . . .
C05S C 0.6891(7) 0.2505(5) 0.3444(4) 0.065(4) Uani 1 1 d . U . . .
C05T C 0.5455(7) 0.1538(5) 0.3646(5) 0.071(5) Uani 1 1 d . U . . .
C05U C 0.7527(9) 0.3315(6) 0.3077(7) 0.105(9) Uani 1 1 d . U . . .
H05U H 0.781859 0.326892 0.297807 0.126 Uiso 1 1 calc R . . . .
C05V C 0.6469(10) 0.1455(7) 0.3886(6) 0.098(6) Uani 1 1 d . U . . .
H05V H 0.681523 0.140733 0.397210 0.118 Uiso 1 1 calc R . . . .
O05W O 0.2591(5) 0.1306(3) 0.3672(3) 0.062(3) Uani 1 1 d . U . . .
C05X C 0.1784(7) 0.1946(5) 0.3945(4) 0.054(3) Uani 1 1 d . U . . .
C05Z C 0.7263(12) 0.2440(8) 0.3995(6) 0.110(8) Uani 1 1 d . U . . .
H05Z H 0.738165 0.241343 0.418448 0.132 Uiso 1 1 calc R . . . .
C060 C 0.5637(9) 0.2757(5) 0.4133(4) 0.069(5) Uani 1 1 d . U . . .
H060 H 0.573401 0.281793 0.431762 0.083 Uiso 1 1 calc R . . . .
C061 C 0.2860(5) 0.3841(3) 0.3898(3) 0.054(4) Uani 1 1 d . U . . .
C05N C 0.2880(6) 0.4157(3) 0.3927(3) 0.068(5) Uani 1 1 d G U . . .
C93 C 0.2569(7) 0.4302(2) 0.4105(4) 0.121(11) Uani 1 1 d G U . . .
H93 H 0.258280 0.451831 0.412442 0.145 Uiso 1 1 calc R . . . .
C25 C 0.2237(7) 0.4131(4) 0.4253(3) 0.101(6) Uani 1 1 d G U . . .
H25 H 0.202421 0.422957 0.437362 0.121 Uiso 1 1 calc R . . . .
C103 C 0.2217(6) 0.3814(4) 0.4223(3) 0.102(6) Uani 1 1 d G U . . .
H103 H 0.198973 0.369698 0.432466 0.122 Uiso 1 1 calc R . . . .
C72 C 0.2528(6) 0.3669(2) 0.4046(3) 0.102(9) Uani 1 1 d G U . . .
H72 H 0.251383 0.345314 0.402649 0.122 Uiso 1 1 calc R . . . .
C062 C 0.6983(11) 0.2209(7) 0.3856(6) 0.110(9) Uani 1 1 d . U . . .
H062 H 0.691033 0.202700 0.395099 0.131 Uiso 1 1 calc R . . . .
C063 C 0.4278(7) 0.1016(5) 0.4272(5) 0.140(13) Uani 1 1 d . U . . .
C4AA C 0.3748(7) 0.1071(4) 0.4308(5) 0.121(10) Uani 1 1 d G U . . .
C9AA C 0.3471(6) 0.0865(5) 0.4454(5) 0.128(7) Uani 1 1 d G U . . .
H9AA H 0.310929 0.090274 0.447834 0.154 Uiso 1 1 calc R . . . .
C73 C 0.3725(9) 0.0603(5) 0.4565(4) 0.140(7) Uani 1 1 d G U . . .
H73 H 0.353639 0.046226 0.466499 0.168 Uiso 1 1 calc R . . . .
C66 C 0.4255(9) 0.0548(4) 0.4529(5) 0.141(7) Uani 1 1 d G U . . .
H66 H 0.442851 0.036923 0.460513 0.169 Uiso 1 1 calc R . . . .
C101 C 0.4531(6) 0.0754(5) 0.4383(5) 0.19(2) Uani 1 1 d G U . . .
H101 H 0.489353 0.071667 0.435861 0.223 Uiso 1 1 calc R . . . .
O064 O 0.3820(6) 0.2493(4) 0.3974(3) 0.089(4) Uani 1 1 d . U . . .
C065 C 0.1644(9) 0.2642(6) 0.4411(5) 0.085(6) Uani 1 1 d . U . . .
H06A H 0.166873 0.286530 0.438315 0.102 Uiso 1 1 calc R . . . .
H06B H 0.128593 0.259546 0.446396 0.102 Uiso 1 1 calc R . . . .
O066 O 0.0266(7) 0.1773(5) 0.4063(3) 0.104(4) Uani 1 1 d . U . . .
O068 O 0.2453(5) 0.2450(3) 0.3869(2) 0.052(3) Uani 1 1 d . U . . .
C069 C 0.7431(10) 0.1439(7) 0.2761(8) 0.134(14) Uani 1 1 d . U . . .
H069 H 0.770455 0.130324 0.271873 0.161 Uiso 1 1 calc R . . . .
C39 C 0.4130(5) 0.4761(2) 0.3188(3) 0.057(4) Uani 1 1 d . U . . .
C03Q C 0.4323(5) 0.4950(3) 0.2994(2) 0.063(4) Uani 1 1 d G U . . .
H03Q H 0.422275 0.491437 0.280404 0.076 Uiso 1 1 calc R . . . .
C02T C 0.4661(6) 0.5192(3) 0.3078(3) 0.080(6) Uani 1 1 d G U . . .
H02T H 0.479270 0.532101 0.294536 0.096 Uiso 1 1 calc R . . . .
C55 C 0.4808(6) 0.5244(3) 0.3356(3) 0.097(8) Uani 1 1 d G U . . .
H55 H 0.503902 0.540924 0.341327 0.116 Uiso 1 1 calc R . . . .
C03R C 0.4615(6) 0.5055(3) 0.3550(2) 0.094(8) Uani 1 1 d G U . . .
H03R H 0.471538 0.509081 0.373985 0.112 Uiso 1 1 calc R . . . .
C42 C 0.4277(5) 0.4813(3) 0.3466(2) 0.062(4) Uani 1 1 d G U . . .
C40 C 0.6606(7) 0.3292(5) 0.3114(5) 0.064(4) Uani 1 1 d . U . . .
C43 C 0.2852(8) 0.5291(4) 0.2814(5) 0.065(4) Uani 1 1 d . U . . .
C44 C 0.1936(8) 0.4715(4) 0.2305(4) 0.059(4) Uani 1 1 d . U . . .
C45 C 0.6875(7) 0.2402(5) 0.1904(5) 0.073(6) Uani 1 1 d . U . . .
H45 H 0.717987 0.239219 0.180750 0.088 Uiso 1 1 calc R . . . .
C47 C 0.7038(7) 0.3219(5) 0.2983(6) 0.079(6) Uani 1 1 d . U . . .
H47 H 0.698941 0.309697 0.282188 0.095 Uiso 1 1 calc R . . . .
C48 C 0.5572(8) 0.1594(5) 0.3932(5) 0.070(5) Uani 1 1 d . U . . .
C51 C 0.7377(10) 0.2710(7) 0.3871(6) 0.095(7) Uani 1 1 d . U . . .
H51 H 0.757618 0.286694 0.396952 0.114 Uiso 1 1 calc R . . . .
C58 C 0.0298(6) 0.0928(4) 0.3963(4) 0.096(7) Uani 1 1 d . U . . .
C67 C 0.0048(5) 0.0682(5) 0.4074(4) 0.125(10) Uani 1 1 d G U . . .
H67 H -0.031852 0.069509 0.410074 0.150 Uiso 1 1 calc R . . . .
C196 C 0.0334(8) 0.0416(4) 0.4146(5) 0.165(16) Uani 1 1 d G U . . .
H196 H 0.016266 0.024805 0.422177 0.198 Uiso 1 1 calc R . . . .
C90 C 0.0869(8) 0.0397(4) 0.4107(5) 0.159(15) Uani 1 1 d G U . . .
H90 H 0.106465 0.021581 0.415640 0.191 Uiso 1 1 calc R . . . .
C70 C 0.1119(5) 0.0644(4) 0.3997(4) 0.098(7) Uani 1 1 d G U . . .
H70 H 0.148546 0.063062 0.396999 0.118 Uiso 1 1 calc R . . . .
C54 C 0.0833(6) 0.0909(3) 0.3925(3) 0.080(5) Uani 1 1 d G U . . .
C61 C 0.3059(12) 0.5458(5) 0.3025(6) 0.099(7) Uani 1 1 d . U . . .
H61 H 0.333519 0.537685 0.315297 0.118 Uiso 1 1 calc R . . . .
C65 C 0.5844(8) 0.1450(6) 0.3475(6) 0.090(7) Uani 1 1 d . U . . .
H65 H 0.575426 0.141184 0.328449 0.108 Uiso 1 1 calc R . . . .
C69 C 0.6924(11) 0.1329(7) 0.2772(9) 0.152(17) Uani 1 1 d . U . . .
H69 H 0.684696 0.111709 0.275027 0.183 Uiso 1 1 calc R . . . .
C75 C 0.3447(9) 0.1337(7) 0.4170(5) 0.090(7) Uani 1 1 d . U . . .
C79 C 0.6367(9) 0.1421(7) 0.3602(6) 0.107(9) Uani 1 1 d . U . . .
H79 H 0.665050 0.137952 0.349649 0.128 Uiso 1 1 calc R . . . .
O37 O 0.0468(5) 0.2423(3) 0.3477(3) 0.069(3) Uani 1 1 d . U . . .
O3AA O -0.0602(7) 0.1660(5) 0.3699(4) 0.115(6) Uani 1 1 d . U . . .
C0AA C 0.1800(8) 0.2139(5) 0.4193(4) 0.065(4) Uani 1 1 d . U . . .
H0AA H 0.149970 0.206593 0.429284 0.078 Uiso 1 1 calc R . . . .
C2AA C 0.1714(8) 0.2482(5) 0.4153(4) 0.065(4) Uani 1 1 d . U . . .
H2AA H 0.137388 0.250753 0.402848 0.078 Uiso 1 1 calc R . . . .
C84 C 0.2878(15) 0.5739(6) 0.3057(8) 0.124(10) Uani 1 1 d . U . . .
H84 H 0.302679 0.585414 0.321155 0.149 Uiso 1 1 calc R . . . .
C5AA C 0.3994(8) 0.2261(6) 0.4093(4) 0.076(6) Uani 1 1 d . U . . .
C056 C 0.0246(6) 0.2300(4) 0.3916(2) 0.079(5) Uani 1 1 d . U . . .
C64 C 0.0174(7) 0.2605(4) 0.3983(3) 0.104(7) Uani 1 1 d G U . . .
H64 H 0.018500 0.275950 0.384732 0.124 Uiso 1 1 calc R . . . .
C86 C 0.0086(8) 0.2685(4) 0.4248(4) 0.127(10) Uani 1 1 d G U . . .
H86 H 0.003661 0.289326 0.429393 0.153 Uiso 1 1 calc R . . . .
C334 C 0.0069(9) 0.2459(6) 0.4447(3) 0.152(12) Uani 1 1 d G U . . .
H334 H 0.000913 0.251328 0.462803 0.182 Uiso 1 1 calc R . . . .
C6AA C 0.0141(8) 0.2154(5) 0.4380(3) 0.134(10) Uani 1 1 d G U . . .
H6AA H 0.013004 0.199955 0.451553 0.161 Uiso 1 1 calc R . . . .
C50 C 0.0229(7) 0.2074(4) 0.4115(3) 0.096(6) Uani 1 1 d G U . . .
C4 C 0.2740(7) 0.0761(3) 0.3602(3) 0.078(5) Uani 1 1 d . U . . .
C10 C 0.2603(7) 0.0669(3) 0.3855(3) 0.086(6) Uani 1 1 d G U . . .
C8AA C 0.2570(9) 0.0359(4) 0.3915(4) 0.144(12) Uani 1 1 d G U . . .
H8AA H 0.247623 0.029623 0.408871 0.172 Uiso 1 1 calc R . . . .
C41 C 0.2676(11) 0.0142(3) 0.3722(5) 0.185(19) Uani 1 1 d G U . . .
H41 H 0.265422 -0.006995 0.376347 0.222 Uiso 1 1 calc R . . . .
C0BA C 0.2814(12) 0.0234(3) 0.3469(4) 0.174(17) Uani 1 1 d G U . . .
H0BA H 0.288630 0.008540 0.333667 0.208 Uiso 1 1 calc R . . . .
C16 C 0.2846(10) 0.0544(4) 0.3408(3) 0.129(12) Uani 1 1 d G U . . .
H16 H 0.294039 0.060694 0.323510 0.155 Uiso 1 1 calc R . . . .
C1 C 0.0439(6) 0.3751(4) 0.2543(3) 0.044(3) Uani 1 1 d . U . . .
C9 C 0.2168(6) 0.2628(4) 0.4003(4) 0.050(3) Uani 1 1 d . U . . .
C2 C 0.5115(8) 0.2399(4) 0.3805(4) 0.059(4) Uani 1 1 d . U . . .
H2A H 0.509698 0.217424 0.382935 0.071 Uiso 1 1 calc R . . . .
H2B H 0.475713 0.247122 0.372746 0.071 Uiso 1 1 calc R . . . .
C88 C 0.5273(8) 0.2551(6) 0.4081(4) 0.073(5) Uani 1 1 d . U . . .
H88 H 0.508707 0.248779 0.422857 0.087 Uiso 1 1 calc R . . . .
C336 C 0.466(3) 0.3261(15) 0.4352(10) 0.35(5) Uani 1 1 d . U . . .
H33A H 0.443063 0.336161 0.447354 0.529 Uiso 1 1 d R . . . .
H33B H 0.498383 0.338191 0.434484 0.529 Uiso 1 1 d R . . . .
H33C H 0.475383 0.305591 0.442224 0.529 Uiso 1 1 d R . . . .
C77 C 0.0624(12) 0.3608(5) 0.3747(3) 0.149(4) Uani 1 1 d D U . . .
C1BA C 0.0434(11) 0.3907(5) 0.3727(3) 0.149(4) Uani 1 1 d DG U . . .
C105 C 0.0423(11) 0.4083(4) 0.3961(4) 0.149(4) Uani 1 1 d G U . . .
H105 H 0.029325 0.428722 0.394717 0.179 Uiso 1 1 calc R . . . .
C244 C 0.0600(11) 0.3961(5) 0.4217(3) 0.149(4) Uani 1 1 d G U . . .
H244 H 0.059212 0.408122 0.437786 0.179 Uiso 1 1 calc R . . . .
C253 C 0.0789(11) 0.3662(5) 0.4238(3) 0.149(4) Uani 1 1 d G U . . .
H253 H 0.091074 0.357817 0.441310 0.179 Uiso 1 1 calc R . . . .
C96 C 0.0801(11) 0.3485(4) 0.4003(4) 0.149(4) Uani 1 1 d G U . . .
H96 H 0.093049 0.328111 0.401764 0.179 Uiso 1 1 calc R . . . .
C108 C 0.3789(8) 0.2470(4) 0.4531(4) 0.127(10) Uani 1 1 d . U . . .
H108 H 0.364331 0.264502 0.443471 0.152 Uiso 1 1 calc R . . . .
C369 C 0.3783(11) 0.2450(6) 0.4814(4) 0.21(2) Uani 1 1 d G U . . .
H369 H 0.363362 0.261102 0.491000 0.248 Uiso 1 1 calc R . . . .
C03Y C 0.3996(12) 0.2194(7) 0.4955(3) 0.23(3) Uani 1 1 d G U . . .
H03Y H 0.399241 0.218050 0.514788 0.277 Uiso 1 1 calc R . . . .
C62 C 0.4215(10) 0.1959(6) 0.4814(4) 0.161(15) Uani 1 1 d G U . . .
H62 H 0.436091 0.178399 0.491049 0.193 Uiso 1 1 calc R . . . .
C537 C 0.4221(8) 0.1979(4) 0.4532(3) 0.112(9) Uani 1 1 d G U . . .
C345 C 0.4008(6) 0.2235(4) 0.4390(3) 0.077(5) Uani 1 1 d G U . . .
C179 C 0.2361(10) 0.2319(7) 0.4621(4) 0.087(6) Uani 1 1 d . U . . .
H179 H 0.263471 0.229750 0.476947 0.104 Uiso 1 1 calc R . . . .
C184 C 0.2037(11) 0.2548(7) 0.4621(5) 0.096(7) Uani 1 1 d . U . . .
H184 H 0.206875 0.266897 0.478277 0.115 Uiso 1 1 calc R . . . .
O54 O 0.0742(9) 0.3098(5) 0.3353(3) 0.135(5) Uani 1 1 d D U . . .
C107 C 0.0636(17) 0.3371(5) 0.3515(4) 0.149(4) Uani 1 1 d D U . . .

loop_
_atom_site_aniso_label
_atom_site_aniso_U_11
_atom_site_aniso_U_22
_atom_site_aniso_U_33
_atom_site_aniso_U_23
_atom_site_aniso_U_13
_atom_site_aniso_U_12
Bi01 0.0256(3) 0.0276(3) 0.0381(3) 0.0071(2) 0.0042(2) 0.0027(2)
Bi02 0.0246(3) 0.0293(3) 0.0370(3) 0.0036(2) 0.0053(2) 0.0022(2)
Bi03 0.0251(3) 0.0295(3) 0.0400(3) 0.0047(2) 0.0062(2) 0.0008(2)
Bi04 0.0277(3) 0.0390(3) 0.0357(3) 0.0065(2) 0.0083(2) -0.0010(2)
Bi05 0.0256(3) 0.0269(3) 0.0497(3) 0.0055(2) 0.0039(2) -0.0009(2)
Bi06 0.0218(3) 0.0348(3) 0.0490(3) 0.0032(2) 0.0040(2) -0.0002(2)
Bi07 0.0263(3) 0.0294(3) 0.0466(3) 0.0022(2) 0.0054(2) 0.0050(2)
Bi08 0.0278(3) 0.0340(3) 0.0424(3) 0.0011(2) 0.0034(2) -0.0004(2)
Bi09 0.0270(3) 0.0351(3) 0.0422(3) 0.0074(2) 0.0015(2) 0.0025(2)
Bi0A 0.0238(3) 0.0380(3) 0.0481(3) 0.0000(2) 0.0093(2) 0.0026(2)
Bi0B 0.0245(3) 0.0405(3) 0.0446(3) 0.0082(2) 0.0083(2) -0.0017(2)
Bi0C 0.0244(3) 0.0325(3) 0.0488(3) 0.0052(2) 0.0034(2) 0.0051(2)
Bi0D 0.0325(3) 0.0392(3) 0.0431(3) 0.0139(2) 0.0054(2) -0.0040(2)
Bi0E 0.0318(3) 0.0365(3) 0.0438(3) -0.0031(2) 0.0067(2) 0.0031(2)
Bi0F 0.0328(3) 0.0269(3) 0.0537(4) 0.0101(2) 0.0005(3) 0.0007(2)
Bi0G 0.0311(3) 0.0275(3) 0.0520(4) 0.0002(2) 0.0047(3) 0.0018(2)
Bi0H 0.0309(3) 0.0310(3) 0.0501(4) 0.0106(2) 0.0004(2) 0.0045(2)
Bi0I 0.0320(3) 0.0407(3) 0.0369(3) 0.0023(2) 0.0046(2) 0.0003(2)
Bi0J 0.0339(3) 0.0426(3) 0.0389(3) 0.0121(2) 0.0034(2) -0.0011(2)
Ti0K 0.0406(15) 0.0421(16) 0.068(2) -0.0093(14) 0.0082(14) 0.0140(13)
Ti0L 0.0281(13) 0.0499(16) 0.0557(17) 0.0044(13) 0.0045(12) 0.0012(12)
Ti0M 0.0479(17) 0.0354(15) 0.079(2) 0.0103(14) 0.0033(15) -0.0026(13)
Ti0N 0.0461(16) 0.0403(16) 0.0611(19) -0.0051(13) 0.0048(14) -0.0067(13)
Ti0O 0.0374(15) 0.0456(17) 0.073(2) -0.0045(14) 0.0013(14) -0.0090(13)
Ti0P 0.0448(18) 0.070(2) 0.085(3) 0.0159(19) -0.0084(17) 0.0035(16)
Ti0Q 0.060(2) 0.087(3) 0.060(2) 0.0385(19) 0.0041(16) -0.0121(18)
Ti0R 0.055(2) 0.120(3) 0.070(2) 0.022(2) 0.0225(19) -0.020(2)
O00S 0.021(4) 0.024(4) 0.035(4) 0.002(3) 0.001(3) 0.002(3)
O00T 0.021(3) 0.027(4) 0.037(4) 0.005(3) 0.007(3) -0.003(3)
O00U 0.025(4) 0.035(5) 0.047(5) 0.002(4) 0.002(3) 0.001(3)
O00V 0.018(4) 0.033(4) 0.040(5) 0.000(4) -0.001(3) 0.005(3)
O00W 0.026(4) 0.050(5) 0.055(6) 0.003(4) 0.004(3) -0.002(4)
O00X 0.026(4) 0.031(4) 0.040(4) 0.003(3) 0.005(3) -0.004(3)
O00Y 0.033(5) 0.042(5) 0.033(5) 0.010(4) 0.014(4) 0.010(4)
O00Z 0.022(5) 0.068(7) 0.056(5) -0.004(5) 0.001(4) 0.001(5)
O010 0.031(4) 0.033(5) 0.040(5) 0.014(4) 0.009(4) -0.004(4)
O011 0.035(4) 0.030(5) 0.046(6) 0.008(4) 0.006(4) -0.009(4)
O012 0.038(6) 0.035(6) 0.055(6) -0.003(5) 0.000(5) 0.004(4)
O013 0.020(4) 0.037(4) 0.051(4) 0.007(3) 0.003(3) 0.003(3)
O014 0.033(4) 0.023(4) 0.047(5) -0.002(3) 0.006(4) 0.000(3)
O015 0.034(4) 0.033(4) 0.051(5) -0.002(3) 0.020(4) -0.005(3)
O016 0.031(4) 0.030(4) 0.051(5) 0.005(3) 0.010(3) -0.002(3)
O017 0.042(4) 0.025(4) 0.044(5) -0.006(3) 0.007(3) -0.005(4)
O018 0.026(5) 0.060(6) 0.060(6) -0.002(5) -0.002(4) -0.002(4)
O019 0.032(5) 0.040(6) 0.048(5) 0.011(4) -0.004(4) -0.004(4)
O01A 0.017(4) 0.052(6) 0.060(5) 0.002(5) 0.009(4) 0.005(4)
O01B 0.043(6) 0.037(5) 0.065(5) -0.003(4) 0.004(5) -0.007(4)
O01C 0.023(4) 0.035(5) 0.038(4) 0.007(3) 0.004(3) 0.004(3)
O01D 0.028(4) 0.040(5) 0.048(6) 0.012(4) 0.010(4) 0.001(3)
O01E 0.052(7) 0.037(5) 0.066(6) 0.007(4) -0.003(5) -0.008(4)
O01F 0.036(5) 0.074(8) 0.058(5) 0.007(5) 0.003(4) -0.009(5)
O01G 0.033(5) 0.032(4) 0.045(5) 0.015(4) 0.006(4) 0.006(4)
O01H 0.032(4) 0.031(4) 0.080(8) 0.000(4) 0.008(4) -0.006(4)
O01J 0.030(4) 0.036(5) 0.055(5) 0.002(4) 0.013(4) 0.000(3)
O01K 0.046(5) 0.036(5) 0.072(7) 0.006(5) 0.005(5) 0.001(4)
O01L 0.066(7) 0.036(6) 0.093(8) 0.011(5) 0.016(6) -0.006(5)
O01M 0.043(5) 0.045(6) 0.063(5) -0.002(4) 0.007(4) 0.005(4)
O01N 0.033(5) 0.051(6) 0.053(5) 0.000(5) 0.007(4) 0.006(4)
O01O 0.046(6) 0.044(6) 0.069(7) 0.004(5) 0.010(6) -0.009(5)
O01P 0.038(5) 0.033(4) 0.046(6) 0.007(4) 0.004(4) -0.002(4)
O01Q 0.036(6) 0.051(5) 0.092(9) 0.002(5) 0.003(5) 0.009(4)
O01R 0.042(6) 0.058(6) 0.084(8) 0.001(5) 0.004(5) -0.011(5)
O01S 0.025(4) 0.041(4) 0.041(5) -0.001(4) 0.004(4) 0.003(3)
O01T 0.044(5) 0.045(5) 0.090(9) -0.004(5) 0.004(6) 0.013(4)
O01U 0.033(5) 0.036(5) 0.056(7) 0.000(4) 0.007(4) 0.009(3)
O01V 0.049(5) 0.033(5) 0.072(7) -0.002(5) -0.003(5) 0.010(4)
O01W 0.059(7) 0.063(5) 0.062(6) -0.011(5) 0.022(6) -0.008(5)
O01X 0.023(4) 0.048(5) 0.070(7) -0.004(5) 0.002(4) 0.002(4)
O01Y 0.034(5) 0.038(4) 0.046(5) 0.007(4) 0.003(4) 0.000(4)
O01Z 0.036(5) 0.058(7) 0.082(6) -0.018(6) 0.011(5) 0.008(4)
O020 0.060(5) 0.048(7) 0.087(8) 0.037(6) 0.006(5) 0.008(5)
O021 0.058(5) 0.032(5) 0.074(7) -0.020(5) 0.012(5) -0.010(4)
O022 0.043(5) 0.039(4) 0.071(7) -0.017(5) 0.002(5) 0.017(4)
O023 0.040(6) 0.049(5) 0.064(7) 0.016(5) 0.005(5) -0.008(4)
O024 0.042(5) 0.051(6) 0.081(7) -0.004(5) -0.001(5) -0.001(5)
O025 0.037(5) 0.029(4) 0.058(6) 0.008(3) 0.009(4) 0.006(3)
O026 0.041(6) 0.040(5) 0.055(5) 0.009(4) 0.007(4) 0.015(4)
O027 0.035(5) 0.046(6) 0.066(7) -0.002(4) 0.008(4) -0.007(4)
O028 0.040(5) 0.039(4) 0.043(5) 0.001(4) 0.008(4) -0.007(4)
O029 0.041(5) 0.039(5) 0.059(7) -0.007(4) 0.006(5) -0.002(4)
O02A 0.038(5) 0.069(8) 0.078(8) -0.001(6) -0.002(5) -0.004(5)
C02B 0.029(6) 0.051(6) 0.068(11) 0.021(7) 0.004(6) -0.006(5)
O02C 0.061(8) 0.040(5) 0.104(9) 0.002(5) 0.018(6) 0.005(5)
O02D 0.040(5) 0.037(6) 0.047(5) 0.007(4) 0.005(4) 0.009(4)
O02E 0.038(4) 0.051(7) 0.078(6) -0.010(6) -0.016(5) 0.011(5)
O02F 0.041(6) 0.054(5) 0.060(7) -0.003(5) 0.008(5) -0.004(4)
O02G 0.050(6) 0.049(6) 0.054(5) 0.026(5) -0.003(4) -0.005(5)
O02H 0.062(7) 0.053(6) 0.069(7) -0.012(5) 0.006(6) -0.023(5)
C02I 0.041(7) 0.057(11) 0.098(9) -0.017(9) 0.012(6) -0.014(7)
N02J 0.046(7) 0.036(7) 0.064(9) -0.006(6) 0.001(6) 0.020(6)
O02K 0.038(6) 0.085(9) 0.046(6) 0.024(6) 0.005(5) -0.021(5)
C02L 0.025(5) 0.052(9) 0.056(6) 0.001(8) 0.012(5) -0.012(6)
O02M 0.073(7) 0.075(9) 0.059(5) -0.008(5) 0.007(5) -0.016(6)
O02N 0.061(7) 0.096(6) 0.038(6) 0.000(5) 0.017(6) -0.007(6)
O02O 0.037(5) 0.041(4) 0.048(6) -0.001(4) 0.005(4) -0.001(3)
O02P 0.109(10) 0.082(8) 0.075(6) -0.016(5) 0.024(7) 0.020(9)
O02Q 0.059(7) 0.057(5) 0.056(6) 0.007(5) -0.005(6) -0.010(5)
O02R 0.067(8) 0.147(9) 0.074(10) 0.043(8) 0.021(8) -0.028(7)
C02S 0.046(9) 0.040(7) 0.072(7) 0.037(6) 0.002(6) -0.004(7)
C02U 0.023(5) 0.051(9) 0.058(6) -0.003(8) 0.002(5) -0.002(6)
O02V 0.056(5) 0.080(8) 0.064(8) 0.025(6) 0.002(5) -0.015(5)
C02W 0.045(8) 0.040(9) 0.088(9) -0.014(9) 0.012(7) 0.009(7)
O02X 0.054(6) 0.094(8) 0.072(9) 0.023(7) 0.013(6) -0.018(5)
C02Y 0.051(9) 0.046(10) 0.095(15) -0.002(8) -0.004(9) 0.008(7)
O02Z 0.037(6) 0.083(9) 0.091(6) -0.011(6) -0.001(5) 0.000(6)
O030 0.060(8) 0.095(11) 0.074(8) 0.032(7) 0.004(6) -0.020(8)
C031 0.024(7) 0.076(12) 0.099(15) 0.029(10) 0.006(8) -0.006(7)
O032 0.045(5) 0.098(10) 0.070(8) 0.014(7) -0.010(5) 0.004(5)
O033 0.047(6) 0.081(6) 0.055(7) 0.021(5) 0.016(5) -0.007(5)
C034 0.049(10) 0.051(11) 0.098(11) -0.008(10) -0.003(8) 0.023(8)
C035 0.028(5) 0.015(6) 0.056(6) 0.004(6) 0.010(5) -0.008(5)
C036 0.047(7) 0.040(9) 0.073(11) -0.009(6) 0.006(7) -0.011(6)
C037 0.065(8) 0.049(11) 0.089(15) 0.021(9) -0.010(10) 0.009(8)
O038 0.039(6) 0.053(5) 0.065(8) -0.001(4) 0.013(5) -0.001(4)
C039 0.060(11) 0.052(11) 0.073(10) 0.002(9) -0.011(8) 0.021(8)
C03A 0.051(10) 0.097(8) 0.060(9) -0.008(7) 0.020(9) -0.010(11)
C03B 0.034(8) 0.044(7) 0.059(9) 0.016(6) -0.002(6) -0.004(6)
C03C 0.035(8) 0.042(9) 0.073(7) -0.007(8) -0.003(6) 0.008(6)
C03E 0.019(7) 0.044(7) 0.064(9) 0.008(5) -0.001(5) -0.007(5)
C03F 0.043(8) 0.033(8) 0.075(8) -0.011(8) -0.005(7) 0.002(6)
C03G 0.053(7) 0.054(10) 0.064(12) 0.009(8) -0.004(8) 0.002(7)
C03H 0.052(10) 0.031(8) 0.071(7) 0.006(6) 0.000(7) 0.001(6)
O03I 0.080(9) 0.089(6) 0.083(9) 0.061(6) 0.010(7) -0.005(6)
C03J 0.052(8) 0.035(6) 0.085(14) -0.015(8) 0.005(8) 0.011(5)
C03K 0.042(6) 0.041(8) 0.060(10) -0.010(6) 0.014(6) -0.007(6)
C03L 0.049(10) 0.031(7) 0.095(12) 0.015(7) 0.013(8) 0.004(6)
C03M 0.069(13) 0.050(10) 0.095(14) 0.012(9) 0.007(9) -0.020(9)
O03N 0.052(5) 0.078(9) 0.100(10) 0.041(7) 0.004(6) -0.002(5)
C03O 0.058(9) 0.038(7) 0.100(16) -0.008(9) -0.001(10) 0.014(6)
C03P 0.052(8) 0.038(9) 0.074(12) -0.001(7) 0.012(8) -0.009(6)
O03S 0.072(8) 0.117(10) 0.068(6) 0.046(6) 0.004(6) 0.016(8)
C03T 0.051(8) 0.043(9) 0.088(13) -0.010(7) 0.015(8) -0.017(7)
C03U 0.062(9) 0.041(10) 0.095(15) 0.009(8) 0.009(9) -0.008(8)
C03V 0.045(7) 0.028(7) 0.062(10) -0.007(5) 0.005(6) -0.011(5)
C03X 0.069(12) 0.104(14) 0.048(10) 0.022(8) 0.003(8) -0.013(10)
O03Z 0.074(9) 0.060(6) 0.070(9) -0.012(7) 0.008(7) -0.009(6)
C041 0.071(13) 0.052(10) 0.098(15) 0.026(8) 0.030(11) -0.001(9)
C042 0.053(6) 0.033(8) 0.068(11) 0.001(6) 0.002(7) 0.009(6)
C043 0.029(7) 0.056(10) 0.082(7) -0.005(9) 0.010(6) 0.005(6)
C044 0.036(7) 0.101(15) 0.045(7) 0.012(10) 0.003(6) -0.003(9)
C045 0.046(9) 0.058(10) 0.099(16) 0.027(9) 0.009(10) -0.014(7)
C046 0.079(13) 0.23(4) 0.093(8) -0.06(2) -0.004(9) 0.011(18)
C04Z 0.081(12) 0.20(3) 0.071(8) -0.017(17) 0.004(8) -0.001(16)
C7AA 0.14(2) 0.35(6) 0.064(9) -0.03(3) -0.011(11) 0.06(3)
C87 0.130(10) 0.149(12) 0.115(9) 0.002(9) -0.003(6) 0.012(9)
C117 0.136(10) 0.158(12) 0.123(9) 0.001(9) 0.002(7) 0.015(9)
C100 0.114(9) 0.146(11) 0.119(8) -0.004(9) -0.003(7) 0.019(8)
C047 0.037(8) 0.056(7) 0.046(6) 0.014(6) -0.012(6) 0.014(6)
C048 0.037(8) 0.060(8) 0.054(9) 0.012(7) -0.002(5) -0.012(6)
C049 0.049(10) 0.042(8) 0.078(11) 0.013(6) 0.008(8) -0.003(7)
C04A 0.040(8) 0.062(11) 0.16(2) -0.008(14) 0.015(13) -0.001(7)
C04B 0.020(7) 0.052(9) 0.059(7) 0.004(6) 0.004(5) 0.001(5)
C04C 0.043(7) 0.041(6) 0.031(7) 0.007(5) -0.004(5) 0.004(5)
C04D 0.041(6) 0.026(5) 0.054(9) -0.015(6) 0.012(7) 0.007(5)
C04E 0.082(14) 0.033(8) 0.127(18) 0.035(8) 0.040(12) -0.006(9)
C04F 0.11(2) 0.050(12) 0.16(2) 0.006(12) 0.036(15) 0.022(12)
C04G 0.033(7) 0.046(9) 0.094(11) 0.019(6) 0.002(7) -0.009(5)
C04H 0.041(7) 0.037(6) 0.071(12) -0.001(7) 0.014(7) 0.010(5)
C04I 0.032(7) 0.053(7) 0.082(13) 0.006(9) 0.004(8) 0.003(6)
O04J 0.043(5) 0.061(7) 0.076(7) -0.004(6) 0.015(5) -0.014(4)
C04K 0.044(8) 0.045(7) 0.065(8) 0.030(7) -0.010(6) -0.003(6)
C04L 0.064(8) 0.044(10) 0.115(18) 0.019(9) -0.016(11) 0.013(9)
C04O 0.039(6) 0.037(9) 0.126(15) -0.012(9) 0.006(8) -0.004(7)
C04P 0.12(2) 0.038(10) 0.136(19) 0.015(10) 0.020(13) 0.013(10)
C04Q 0.045(9) 0.085(13) 0.114(18) 0.041(13) 0.012(11) -0.022(8)
O04R 0.066(8) 0.080(7) 0.159(13) 0.038(7) -0.032(9) 0.005(6)
C04S 0.040(6) 0.041(9) 0.081(7) -0.004(9) -0.009(5) 0.003(7)
C04T 0.058(8) 0.034(9) 0.122(17) 0.000(8) 0.015(10) -0.016(8)
O04U 0.063(6) 0.115(11) 0.073(8) 0.039(8) -0.007(6) -0.017(6)
C04W 0.030(9) 0.123(17) 0.113(18) 0.068(16) 0.006(9) -0.003(8)
C04X 0.068(13) 0.057(11) 0.089(14) 0.005(9) 0.025(10) -0.021(9)
C050 0.044(6) 0.045(7) 0.059(10) 0.013(6) 0.024(7) -0.009(6)
C051 0.138(9) 0.172(11) 0.176(12) 0.004(8) 0.009(8) 0.025(8)
C05F 0.129(11) 0.22(2) 0.20(2) 0.044(16) -0.001(18) 0.039(18)
C94 0.174(11) 0.194(13) 0.194(13) 0.007(9) 0.017(8) 0.002(8)
C169 0.133(10) 0.167(13) 0.174(13) 0.012(9) 0.035(9) -0.023(9)
C30 0.125(10) 0.15(2) 0.23(2) 0.021(15) 0.088(15) -0.009(15)
C99 0.078(7) 0.125(19) 0.16(2) 0.001(13) 0.053(12) 0.021(12)
C052 0.052(8) 0.036(6) 0.074(12) -0.016(7) 0.020(8) -0.002(6)
C053 0.040(6) 0.047(8) 0.062(11) 0.005(7) 0.005(7) 0.003(5)
C054 0.032(8) 0.079(16) 0.18(2) 0.003(14) 0.010(11) -0.014(10)
C055 0.038(10) 0.110(14) 0.083(11) 0.032(10) -0.010(9) 0.009(10)
C057 0.059(9) 0.045(7) 0.105(17) -0.010(10) 0.017(10) -0.004(7)
C058 0.060(10) 0.13(2) 0.065(10) -0.021(14) 0.026(7) -0.019(13)
N059 0.043(9) 0.104(14) 0.074(11) -0.014(10) -0.002(7) -0.030(9)
O05A 0.031(4) 0.042(6) 0.056(6) 0.011(5) 0.010(4) 0.005(4)
C05B 0.051(10) 0.095(14) 0.15(3) -0.023(18) 0.018(14) 0.016(9)
C05C 0.037(7) 0.092(15) 0.080(9) -0.022(12) 0.021(7) -0.016(9)
C05D 0.051(9) 0.19(3) 0.097(13) 0.000(19) -0.016(8) 0.013(15)
C05E 0.16(3) 0.044(14) 0.17(3) -0.001(12) 0.039(19) 0.006(14)
C05G 0.040(7) 0.060(7) 0.056(8) 0.006(7) 0.002(7) 0.002(6)
C05H 0.063(6) 0.077(10) 0.046(10) 0.015(9) 0.001(8) -0.026(6)
C05I 0.036(7) 0.075(15) 0.134(18) 0.010(11) -0.004(9) -0.006(9)
C05J 0.043(10) 0.068(12) 0.072(10) 0.003(8) -0.015(7) -0.011(8)
C05K 0.031(9) 0.108(13) 0.082(10) -0.013(9) -0.003(8) 0.015(9)
C05L 0.072(10) 0.043(9) 0.079(14) 0.016(9) 0.010(10) 0.001(6)
C05M 0.10(2) 0.083(19) 0.34(5) 0.04(3) 0.16(3) 0.023(16)
C05O 0.073(14) 0.043(11) 0.17(3) -0.009(13) 0.055(15) 0.013(10)
C05Q 0.055(10) 0.083(13) 0.039(8) -0.040(9) 0.031(7) -0.033(10)
C05R 0.037(9) 0.061(9) 0.22(3) -0.023(16) 0.003(14) 0.005(7)
C05S 0.034(9) 0.101(13) 0.062(8) 0.002(8) 0.013(7) 0.001(9)
C05T 0.040(6) 0.071(13) 0.098(10) -0.031(12) -0.010(6) 0.001(9)
C05U 0.050(8) 0.080(17) 0.19(3) -0.013(16) 0.044(14) -0.024(11)
C05V 0.067(8) 0.111(11) 0.114(9) -0.006(9) -0.004(7) 0.004(8)
O05W 0.064(7) 0.057(6) 0.065(6) 0.027(5) 0.013(5) -0.004(6)
C05X 0.043(9) 0.077(8) 0.045(7) 0.025(6) 0.015(6) -0.015(6)
C05Z 0.10(2) 0.13(2) 0.089(16) 0.004(12) -0.016(15) 0.012(17)
C060 0.073(13) 0.075(14) 0.058(9) -0.010(9) 0.010(9) -0.005(9)
C061 0.063(11) 0.054(7) 0.046(10) -0.011(7) 0.007(7) -0.018(8)
C05N 0.062(11) 0.059(8) 0.087(14) -0.024(9) 0.025(9) -0.013(9)
C93 0.14(2) 0.087(12) 0.16(3) -0.054(16) 0.091(19) -0.029(16)
C25 0.109(10) 0.101(9) 0.099(10) -0.021(8) 0.044(8) -0.007(8)
C103 0.104(10) 0.102(8) 0.107(10) -0.013(8) 0.046(8) -0.009(8)
C72 0.14(2) 0.091(12) 0.087(16) -0.052(13) 0.069(15) -0.069(14)
C062 0.092(19) 0.125(19) 0.098(14) 0.032(14) -0.043(15) 0.009(15)
C063 0.085(13) 0.102(18) 0.22(4) 0.07(2) -0.026(17) -0.004(12)
C4AA 0.070(10) 0.14(2) 0.14(2) 0.078(18) -0.054(12) -0.021(10)
C9AA 0.129(10) 0.120(10) 0.133(11) 0.041(8) 0.001(8) -0.012(7)
C73 0.147(10) 0.126(10) 0.143(11) 0.043(8) 0.004(8) -0.002(8)
C66 0.147(10) 0.126(10) 0.146(11) 0.033(8) 0.006(9) 0.000(8)
C101 0.080(15) 0.13(3) 0.33(5) 0.13(3) -0.055(18) -0.016(13)
O064 0.084(8) 0.101(9) 0.073(6) -0.010(6) -0.034(7) 0.043(8)
C065 0.066(13) 0.118(15) 0.073(12) -0.015(11) 0.021(9) -0.005(11)
O066 0.110(11) 0.145(10) 0.064(7) 0.023(7) 0.036(7) -0.007(10)
O068 0.055(6) 0.056(6) 0.048(6) 0.005(5) 0.019(5) -0.001(5)
C069 0.057(11) 0.101(15) 0.25(4) -0.06(2) 0.020(19) 0.034(11)
C39 0.041(9) 0.045(9) 0.080(8) 0.014(7) -0.007(8) -0.006(6)
C03Q 0.047(10) 0.050(10) 0.092(10) 0.012(8) 0.004(9) -0.005(7)
C02T 0.089(16) 0.063(13) 0.088(10) 0.019(11) 0.009(12) -0.029(10)
C55 0.13(2) 0.062(14) 0.092(12) 0.011(11) 0.007(15) -0.051(13)
C03R 0.113(19) 0.079(15) 0.082(11) 0.022(11) -0.021(13) -0.055(13)
C42 0.055(11) 0.043(9) 0.086(8) 0.011(8) -0.005(9) -0.013(7)
C40 0.039(6) 0.060(11) 0.094(13) 0.004(8) 0.016(8) -0.011(7)
C43 0.066(11) 0.050(8) 0.085(13) 0.000(7) 0.043(9) 0.001(7)
C44 0.056(6) 0.042(9) 0.078(13) 0.008(7) 0.001(8) 0.008(7)
C45 0.040(7) 0.105(17) 0.080(10) -0.007(12) 0.030(8) -0.020(10)
C47 0.038(7) 0.074(14) 0.129(17) 0.006(11) 0.028(9) 0.002(9)
C48 0.050(7) 0.066(12) 0.090(10) -0.013(11) -0.013(6) 0.001(9)
C51 0.071(15) 0.119(17) 0.088(13) -0.002(12) -0.024(12) 0.023(13)
C58 0.068(10) 0.139(14) 0.079(15) 0.052(16) -0.004(12) -0.045(8)
C67 0.101(16) 0.161(19) 0.11(2) 0.06(2) 0.017(17) -0.060(13)
C196 0.14(2) 0.15(2) 0.21(4) 0.09(3) 0.03(3) -0.062(17)
C90 0.14(2) 0.13(2) 0.21(4) 0.10(3) 0.02(3) -0.043(16)
C70 0.112(14) 0.086(13) 0.096(18) 0.037(14) 0.012(15) -0.028(10)
C54 0.075(9) 0.094(11) 0.070(13) 0.027(12) 0.005(11) -0.037(8)
C61 0.12(2) 0.041(10) 0.133(19) -0.015(10) 0.025(13) -0.013(10)
C65 0.049(8) 0.113(19) 0.106(13) -0.022(15) 0.000(8) 0.014(12)
C69 0.067(13) 0.066(13) 0.32(5) -0.04(2) 0.01(2) 0.022(9)
C75 0.058(7) 0.124(18) 0.083(15) 0.047(13) -0.009(9) -0.013(8)
C79 0.050(9) 0.14(2) 0.129(12) -0.020(19) -0.004(11) 0.031(14)
O37 0.057(8) 0.092(8) 0.061(8) -0.007(7) 0.025(7) -0.010(7)
O3AA 0.070(6) 0.146(15) 0.137(15) 0.022(12) 0.045(8) -0.001(7)
C0AA 0.065(11) 0.090(8) 0.042(8) 0.023(7) 0.011(7) -0.002(9)
C2AA 0.047(10) 0.094(8) 0.058(9) 0.006(8) 0.021(7) 0.000(8)
C84 0.16(3) 0.053(13) 0.16(3) -0.018(13) 0.025(18) 0.011(15)
C5AA 0.052(11) 0.097(11) 0.069(8) -0.012(7) -0.039(9) 0.035(10)
C056 0.065(12) 0.122(11) 0.054(9) -0.015(7) 0.023(10) -0.008(13)
C64 0.092(17) 0.140(12) 0.086(13) -0.022(11) 0.041(15) 0.039(17)
C86 0.11(2) 0.19(2) 0.076(14) -0.052(13) 0.011(17) 0.04(2)
C334 0.15(3) 0.25(3) 0.057(14) -0.040(14) 0.025(19) 0.02(3)
C6AA 0.13(2) 0.22(2) 0.065(12) -0.006(13) 0.052(17) -0.02(3)
C50 0.073(14) 0.152(11) 0.068(10) 0.002(7) 0.036(12) -0.008(15)
C4 0.093(16) 0.052(7) 0.086(12) 0.028(7) 0.005(11) -0.020(10)
C10 0.075(14) 0.072(8) 0.112(14) 0.054(8) 0.014(13) -0.009(11)
C8AA 0.19(3) 0.074(9) 0.17(3) 0.064(12) 0.03(3) -0.03(2)
C41 0.27(5) 0.060(12) 0.23(4) 0.051(14) 0.09(4) -0.03(3)
C0BA 0.28(5) 0.047(9) 0.20(3) 0.031(14) 0.06(4) -0.01(2)
C16 0.23(4) 0.044(8) 0.109(18) 0.019(9) 0.02(2) -0.009(18)
C1 0.048(8) 0.037(8) 0.048(6) 0.017(6) 0.019(6) 0.010(6)
C9 0.033(8) 0.063(8) 0.053(10) 0.002(7) -0.001(6) -0.002(7)
C2 0.059(11) 0.052(10) 0.067(9) -0.003(8) 0.010(8) -0.004(8)
C88 0.053(11) 0.105(17) 0.060(9) 0.002(10) 0.009(9) -0.013(9)
C336 0.41(9) 0.39(9) 0.20(5) -0.17(6) -0.22(5) 0.25(8)
C77 0.230(10) 0.131(6) 0.087(5) -0.002(4) 0.015(7) 0.018(7)
C1BA 0.230(10) 0.131(6) 0.087(5) -0.002(4) 0.015(7) 0.018(7)
C105 0.230(10) 0.131(6) 0.087(5) -0.002(4) 0.015(7) 0.018(7)
C244 0.230(10) 0.131(6) 0.087(5) -0.002(4) 0.015(7) 0.018(7)
C253 0.230(10) 0.131(6) 0.087(5) -0.002(4) 0.015(7) 0.018(7)
C96 0.230(10) 0.131(6) 0.087(5) -0.002(4) 0.015(7) 0.018(7)
C108 0.089(19) 0.18(2) 0.112(16) -0.045(16) 0.013(17) 0.031(19)
C369 0.20(4) 0.31(5) 0.112(18) -0.06(3) 0.03(3) 0.09(4)
C03Y 0.24(5) 0.37(7) 0.09(2) 0.00(2) 0.06(3) 0.11(5)
C62 0.17(3) 0.26(4) 0.056(11) 0.024(14) 0.014(19) 0.05(3)
C537 0.080(16) 0.20(2) 0.054(9) 0.024(9) 0.005(12) 0.059(19)
C345 0.038(10) 0.123(14) 0.061(7) -0.016(7) -0.026(9) 0.009(10)
C179 0.095(16) 0.14(2) 0.029(9) 0.014(9) 0.014(9) -0.005(11)
C184 0.095(18) 0.14(2) 0.052(10) -0.012(13) 0.026(9) -0.009(13)
O54 0.161(10) 0.134(8) 0.123(6) -0.012(6) 0.069(7) 0.013(8)
C107 0.230(10) 0.131(6) 0.087(5) -0.002(4) 0.015(7) 0.018(7)

loop_
_atom_type_symbol
_atom_type_description
_atom_type_scat_dispersion_real
_atom_type_scat_dispersion_imag
_atom_type_scat_source
C C 0.0150 0.0070 'International Tables Vol C Tables 4.2.6.8 and 6.1.1.4'
H H 0.0000 0.0000 'International Tables Vol C Tables 4.2.6.8 and 6.1.1.4'
Bi Bi -4.1750 7.4800 'International Tables Vol C Tables 4.2.6.8 and 6.1.1.4'
N N 0.0241 0.0134 'International Tables Vol C Tables 4.2.6.8 and 6.1.1.4'
O O 0.0410 0.0250 'International Tables Vol C Tables 4.2.6.8 and 6.1.1.4'
Ti Ti 0.3610 1.4660 'International Tables Vol C Tables 4.2.6.8 and 6.1.1.4'

loop_
_geom_angle_atom_site_label_1
_geom_angle_atom_site_label_2
_geom_angle_atom_site_label_3
_geom_angle
_geom_angle_site_symmetry_1
_geom_angle_site_symmetry_3
_geom_angle_publ_flag
O00S Bi01 Bi0F 96.5(2) . 7 ?
O00S Bi01 O00X 113.9(3) . . ?
O00S Bi01 O010 76.1(3) . 7 ?
O00S Bi01 O01C 73.5(3) . 7 ?
O00S Bi01 O01G 124.0(3) . . ?
O00T Bi01 Bi0F 91.6(2) . 7 ?
O00T Bi01 O00S 76.2(3) . . ?
O00T Bi01 O00X 76.7(3) . . ?
O00T Bi01 O010 115.4(3) . 7 ?
O00T Bi01 O01C 117.8(3) . 7 ?
O00T Bi01 O01G 79.8(3) . . ?
O00X Bi01 Bi0F 143.0(2) . 7 ?
O00X Bi01 O010 166.6(3) . 7 ?
O00X Bi01 O01C 68.5(3) . 7 ?
O00X Bi01 O01G 108.3(3) . . ?
O010 Bi01 Bi0F 36.9(2) 7 7 ?
O010 Bi01 O01C 108.0(3) 7 7 ?
O010 Bi01 O01G 70.1(3) 7 . ?
O01C Bi01 Bi0F 144.25(19) 7 7 ?
O01G Bi01 Bi0F 34.7(2) . 7 ?
O01G Bi01 O01C 159.3(3) . 7 ?
O00S Bi02 Bi0I 146.1(2) 7 7 ?
O00S Bi02 O00T 70.4(3) 7 7 ?
O00S Bi02 O015 167.4(3) 7 7 ?
O00S Bi02 O01S 111.0(3) 7 7 ?
O00T Bi02 Bi0I 141.2(2) 7 7 ?
O00T Bi02 O015 104.0(3) 7 7 ?
O00X Bi02 Bi0I 91.6(2) . 7 ?
O00X Bi02 O00S 75.8(3) . 7 ?
O00X Bi02 O00T 117.5(3) . 7 ?
O00X Bi02 O015 116.5(3) . 7 ?
O00X Bi02 O01C 75.5(3) . 7 ?
O00X Bi02 O01S 76.9(3) . 7 ?
O015 Bi02 Bi0I 37.26(19) 7 7 ?
O01C Bi02 Bi0I 90.1(2) 7 7 ?
O01C Bi02 O00S 116.0(3) 7 7 ?
O01C Bi02 O00T 74.5(3) 7 7 ?
O01C Bi02 O015 71.8(3) 7 7 ?
O01C Bi02 O01S 116.2(3) 7 7 ?
O01S Bi02 Bi0I 35.1(2) 7 7 ?
O01S Bi02 O00T 164.7(3) 7 7 ?
O01S Bi02 O015 71.3(3) 7 7 ?
Bi06 Bi03 Bi0C 65.859(15) . . ?
O00S Bi03 Bi06 155.39(18) 7 . ?
O00S Bi03 Bi0C 91.49(18) 7 . ?
O00S Bi03 O00X 64.5(3) 7 . ?
O00T Bi03 Bi06 89.0(2) . . ?
O00T Bi03 Bi0C 146.2(2) . . ?
O00T Bi03 O00S 107.2(3) . 7 ?
O00T Bi03 O00X 68.9(3) . . ?
O00T Bi03 O00Y 110.8(3) . 7 ?
O00T Bi03 O019 176.1(3) . 7 ?
O00V Bi03 Bi06 38.2(2) . . ?
O00V Bi03 Bi0C 33.7(2) . . ?
O00V Bi03 O00S 117.2(3) . 7 ?
O00V Bi03 O00T 113.3(3) . . ?
O00V Bi03 O00X 175.8(3) . . ?
O00V Bi03 O00Y 108.8(3) . 7 ?
O00V Bi03 O013 72.6(3) . . ?
O00V Bi03 O019 70.5(3) . 7 ?
O00V Bi03 O01C 77.3(3) . . ?
O00X Bi03 Bi06 139.97(19) . . ?
O00X Bi03 Bi0C 144.6(2) . . ?
O00Y Bi03 Bi06 92.5(2) 7 . ?
O00Y Bi03 Bi0C 93.3(2) 7 . ?
O00Y Bi03 O00S 98.6(3) 7 7 ?
O00Y Bi03 O00X 67.0(3) 7 . ?
O013 Bi03 Bi06 35.2(2) . . ?
O013 Bi03 Bi0C 93.5(2) . . ?
O013 Bi03 O00S 166.5(3) . 7 ?
O013 Bi03 O00T 74.9(3) . . ?
O013 Bi03 O00X 105.1(3) . . ?
O013 Bi03 O00Y 68.6(3) . 7 ?
O013 Bi03 O019 106.6(3) . 7 ?
O013 Bi03 O01C 122.4(3) . . ?
O019 Bi03 Bi06 94.2(2) 7 . ?
O019 Bi03 Bi0C 37.7(2) 7 . ?
O019 Bi03 O00S 70.5(3) 7 7 ?
O019 Bi03 O00X 107.2(3) 7 . ?
O019 Bi03 O00Y 66.9(3) 7 7 ?
O01C Bi03 Bi06 97.7(2) . . ?
O01C Bi03 Bi0C 87.0(2) . . ?
O01C Bi03 O00S 70.3(3) . 7 ?
O01C Bi03 O00T 73.9(3) . . ?
O01C Bi03 O00X 106.9(3) . . ?
O01C Bi03 O00Y 168.9(3) . 7 ?
O01C Bi03 O019 107.9(3) . 7 ?
Bi0D Bi04 Bi0B 65.703(16) . . ?
O00X Bi04 Bi0B 99.1(2) . . ?
O00X Bi04 Bi0D 98.8(2) . . ?
O00X Bi04 O00Y 83.2(3) . 7 ?
O00X Bi04 O011 85.6(3) . . ?
O00X Bi04 O01D 90.5(4) . . ?
O00X Bi04 O01S 74.2(3) . 7 ?
O00Y Bi04 Bi0B 37.5(2) 7 . ?
O00Y Bi04 Bi0D 101.6(3) 7 . ?
O00Y Bi04 O011 133.9(3) 7 . ?
O00Y Bi04 O01S 107.7(3) 7 7 ?
O011 Bi04 Bi0B 101.6(2) . . ?
O011 Bi04 Bi0D 36.8(2) . . ?
O011 Bi04 O01S 111.8(3) . 7 ?
O01D Bi04 Bi0B 35.2(2) . . ?
O01D Bi04 Bi0D 33.3(3) . . ?
O01D Bi04 O00Y 68.6(4) . 7 ?
O01D Bi04 O011 66.9(3) . . ?
O01D Bi04 O01S 164.7(3) . 7 ?
O01S Bi04 Bi0B 145.0(2) 7 . ?
O01S Bi04 Bi0D 148.6(2) 7 . ?
Bi08 Bi05 Bi06 66.224(16) . . ?
Bi08 Bi05 Bi0G 67.366(17) . . ?
Bi0G Bi05 Bi06 133.34(2) . . ?
O00T Bi05 Bi06 93.8(2) . . ?
O00T Bi05 Bi08 98.8(2) . . ?
O00T Bi05 Bi0G 97.6(2) . . ?
O00T Bi05 O013 72.1(3) . . ?
O00T Bi05 O014 86.3(3) . . ?
O00T Bi05 O016 88.8(3) . . ?
O00T Bi05 O01H 157.6(3) . . ?
O00T Bi05 O01J 87.5(3) . . ?
O013 Bi05 Bi06 36.8(2) . . ?
O013 Bi05 Bi08 99.0(2) . . ?
O013 Bi05 Bi0G 162.0(2) . . ?
O014 Bi05 Bi06 101.0(2) . . ?
O014 Bi05 Bi08 36.4(2) . . ?
O014 Bi05 Bi0G 35.6(2) . . ?
O014 Bi05 O013 127.1(3) . . ?
O014 Bi05 O016 67.7(3) . . ?
O014 Bi05 O01H 71.3(3) . . ?
O014 Bi05 O01J 66.5(3) . . ?
O016 Bi05 Bi06 33.4(2) . . ?
O016 Bi05 Bi08 34.8(3) . . ?
O016 Bi05 Bi0G 101.7(3) . . ?
O016 Bi05 O013 64.2(3) . . ?
O016 Bi05 O01H 81.7(3) . . ?
O016 Bi05 O01J 134.3(4) . . ?
O01H Bi05 Bi06 89.4(2) . . ?
O01H Bi05 Bi08 62.4(3) . . ?
O01H Bi05 Bi0G 64.9(2) . . ?
O01H Bi05 O013 120.4(3) . . ?
O01J Bi05 Bi06 167.4(3) . . ?
O01J Bi05 Bi08 101.2(3) . . ?
O01J Bi05 Bi0G 34.2(3) . . ?
O01J Bi05 O013 153.2(3) . . ?
O01J Bi05 O01H 84.8(3) . . ?
Bi03 Bi06 Bi05 64.122(15) . . ?
O00V Bi06 Bi03 38.2(2) . . ?
O00V Bi06 Bi05 95.1(2) . . ?
O00V Bi06 O00W 129.3(3) . . ?
O00V Bi06 O01P 152.0(3) . . ?
O00W Bi06 Bi03 106.1(2) . . ?
O00W Bi06 Bi05 92.7(2) . . ?
O013 Bi06 Bi03 38.1(2) . . ?
O013 Bi06 Bi05 48.8(3) . . ?
O013 Bi06 O00V 75.4(3) . . ?
O013 Bi06 O00W 72.8(3) . . ?
O013 Bi06 O01P 79.0(3) . . ?
O016 Bi06 Bi03 70.6(3) . . ?
O016 Bi06 Bi05 35.2(3) . . ?
O016 Bi06 O00V 82.6(3) . . ?
O016 Bi06 O00W 125.6(3) . . ?
O016 Bi06 O013 76.6(4) . . ?
O016 Bi06 O01P 80.6(3) . . ?
O01P Bi06 Bi03 114.3(2) . . ?
O01P Bi06 Bi05 58.9(2) . . ?
O01P Bi06 O00W 50.2(3) . . ?
Bi0A Bi07 Bi0E 67.620(17) . . ?
O00S Bi07 Bi0A 98.3(2) . . ?
O00S Bi07 Bi0E 93.3(2) . . ?
O00S Bi07 O00U 89.9(3) . . ?
O00S Bi07 O010 75.2(3) . 7 ?
O00S Bi07 O017 81.3(3) . . ?
O00S Bi07 O019 84.1(3) . . ?
O00U Bi07 Bi0A 35.2(2) . . ?
O00U Bi07 Bi0E 33.8(2) . . ?
O00U Bi07 O010 164.7(3) . 7 ?
O00U Bi07 O017 66.7(3) . . ?
O00U Bi07 O019 69.1(4) . . ?
O010 Bi07 Bi0A 149.2(2) 7 . ?
O010 Bi07 Bi0E 141.6(2) 7 . ?
O017 Bi07 Bi0A 101.7(2) . . ?
O017 Bi07 Bi0E 34.9(2) . . ?
O017 Bi07 O010 106.7(3) . 7 ?
O019 Bi07 Bi0A 37.5(3) . . ?
O019 Bi07 Bi0E 102.9(3) . . ?
O019 Bi07 O010 111.9(3) . 7 ?
O019 Bi07 O017 133.3(3) . . ?
O014 Bi08 Bi05 37.3(3) . . ?
O014 Bi08 O05A 142.1(4) . . ?
O015 Bi08 Bi05 96.9(3) . . ?
O015 Bi08 O014 84.3(4) . . ?
O015 Bi08 O05A 81.3(4) . . ?
O016 Bi08 Bi05 37.3(3) . . ?
O016 Bi08 O014 70.9(4) . . ?
O016 Bi08 O015 86.7(4) . . ?
O016 Bi08 O05A 73.4(4) . . ?
O05A Bi08 Bi05 110.4(2) . . ?
Bi0I Bi09 Bi0C 169.49(2) . . ?
Bi0J Bi09 Bi0C 126.58(2) . . ?
Bi0J Bi09 Bi0I 62.929(16) . . ?
O015 Bi09 Bi0C 134.8(2) . . ?
O015 Bi09 Bi0I 36.1(2) . . ?
O015 Bi09 Bi0J 98.6(2) . . ?
O015 Bi09 O025 156.9(3) . . ?
O01C Bi09 Bi0C 89.1(2) . . ?
O01C Bi09 Bi0I 93.4(2) . . ?
O01C Bi09 Bi0J 100.7(2) . . ?
O01C Bi09 O015 80.9(4) . . ?
O01C Bi09 O01Y 95.1(3) . . ?
O01C Bi09 O025 79.7(3) . . ?
O01C Bi09 O028 86.3(4) . . ?
O01Y Bi09 Bi0C 92.5(2) . . ?
O01Y Bi09 Bi0I 97.4(2) . . ?
O01Y Bi09 Bi0J 34.8(2) . . ?
O01Y Bi09 O015 132.0(3) . . ?
O01Y Bi09 O025 62.6(3) . . ?
O025 Bi09 Bi0C 32.7(2) . . ?
O025 Bi09 Bi0I 157.7(2) . . ?
O025 Bi09 Bi0J 97.3(2) . . ?
O028 Bi09 Bi0C 158.2(3) . . ?
O028 Bi09 Bi0I 32.3(3) . . ?
O028 Bi09 Bi0J 34.5(3) . . ?
O028 Bi09 O015 65.3(3) . . ?
O028 Bi09 O01Y 66.7(4) . . ?
O028 Bi09 O025 125.5(3) . . ?
O00U Bi0A Bi07 37.5(3) . . ?
O00U Bi0A O00Y 84.0(4) . . ?
O00U Bi0A O019 74.2(4) . . ?
O00U Bi0A O01X 147.8(3) . 7 ?
O00Y Bi0A Bi07 94.6(2) . . ?
O00Y Bi0A O019 82.6(4) . . ?
O00Y Bi0A O01X 70.7(4) . 7 ?
O019 Bi0A Bi07 40.5(3) . . ?
O019 Bi0A O01X 82.9(4) . 7 ?
O01X Bi0A Bi07 123.3(3) 7 . ?
O54 Bi0A Bi07 106.4(8) . . ?
O54 Bi0A O00U 74.5(8) . . ?
O54 Bi0A O00Y 104.5(8) . . ?
O54 Bi0A O019 146.9(8) . . ?
O54 Bi0A O01X 130.2(8) . 7 ?
O00W Bi0B Bi04 165.5(2) . . ?
O00Y Bi0B Bi04 38.7(2) 7 . ?
O00Y Bi0B O00W 136.1(3) 7 . ?
O00Y Bi0B O01X 70.7(3) 7 . ?
O00Y Bi0B O023 139.6(3) 7 . ?
O00Y Bi0B O37 69.8(4) 7 7 ?
O013 Bi0B Bi04 91.8(2) . . ?
O013 Bi0B O00W 73.8(3) . . ?
O013 Bi0B O00Y 78.9(3) . 7 ?
O013 Bi0B O01X 81.7(4) . . ?
O013 Bi0B O023 93.1(4) . . ?
O013 Bi0B O37 148.4(4) . 7 ?
O01D Bi0B Bi04 35.9(3) . . ?
O01D Bi0B O00W 136.6(4) . . ?
O01D Bi0B O00Y 70.4(3) . 7 ?
O01D Bi0B O013 82.3(4) . . ?
O01D Bi0B O01X 140.1(3) . . ?
O01D Bi0B O023 69.3(3) . . ?
O01D Bi0B O37 91.3(4) . 7 ?
O01X Bi0B Bi04 108.7(2) . . ?
O01X Bi0B O00W 71.7(3) . . ?
O01X Bi0B O023 147.8(3) . . ?
O01X Bi0B O37 83.8(4) . 7 ?
O023 Bi0B Bi04 103.2(2) . . ?
O023 Bi0B O00W 76.3(3) . . ?
O023 Bi0B O37 113.6(4) . 7 ?
O37 Bi0B Bi04 66.6(3) 7 . ?
O37 Bi0B O00W 127.2(4) 7 . ?
Bi03 Bi0C Bi09 62.372(15) . . ?
O00V Bi0C Bi03 36.8(2) . . ?
O00V Bi0C Bi09 47.9(2) . . ?
O00V Bi0C O019 80.2(4) . 7 ?
O00V Bi0C O02D 75.7(3) . . ?
O019 Bi0C Bi03 44.3(3) 7 . ?
O019 Bi0C Bi09 98.5(3) 7 . ?
O019 Bi0C O02D 152.1(4) 7 . ?
O025 Bi0C Bi03 69.4(3) . . ?
O025 Bi0C Bi09 40.5(3) . . ?
O025 Bi0C O00V 79.1(4) . . ?
O025 Bi0C O019 79.9(4) . 7 ?
O025 Bi0C O02D 82.0(4) . . ?
O02D Bi0C Bi03 109.0(2) . . ?
O02D Bi0C Bi09 54.7(2) . . ?
O011 Bi0D Bi04 41.7(3) . . ?
O011 Bi0D O01G 80.6(4) . . ?
O01D Bi0D Bi04 36.0(3) . . ?
O01D Bi0D O011 74.1(4) . . ?
O01D Bi0D O01G 85.4(4) . . ?
O01G Bi0D Bi04 94.0(2) . . ?
O00U Bi0E Bi07 35.5(3) . . ?
O00U Bi0E O01S 85.7(4) . . ?
O00U Bi0E O022 118.1(4) . . ?
O00U Bi0E O02O 146.8(3) . . ?
O017 Bi0E Bi07 39.8(3) . . ?
O017 Bi0E O00U 73.2(4) . . ?
O017 Bi0E O01S 85.7(4) . . ?
O017 Bi0E O022 71.0(4) . . ?
O017 Bi0E O02O 81.3(4) . . ?
O01S Bi0E Bi07 94.3(3) . . ?
O01S Bi0E O022 138.1(3) . . ?
O01S Bi0E O02O 71.4(3) . . ?
O022 Bi0E Bi07 89.5(3) . . ?
O02O Bi0E Bi07 120.9(2) . . ?
O02O Bi0E O022 71.0(3) . . ?
O010 Bi0F Bi01 42.2(2) . 7 ?
O010 Bi0F O01E 163.0(4) . 7 ?
O010 Bi0F O01O 148.7(4) . 7 ?
O010 Bi0F O02G 75.0(3) . . ?
O01E Bi0F Bi01 144.0(2) 7 7 ?
O01G Bi0F Bi01 41.8(3) 7 7 ?
O01G Bi0F O010 82.2(4) 7 . ?
O01G Bi0F O01E 109.7(4) 7 7 ?
O01G Bi0F O01J 80.0(4) 7 7 ?
O01G Bi0F O01O 73.9(4) 7 7 ?
O01G Bi0F O02G 88.6(4) 7 . ?
O01J Bi0F Bi01 71.9(3) 7 7 ?
O01J Bi0F O010 87.4(4) 7 . ?
O01J Bi0F O01E 83.0(4) 7 7 ?
O01J Bi0F O01O 107.6(4) 7 7 ?
O01J Bi0F O02G 160.2(4) 7 . ?
O01O Bi0F Bi01 115.5(3) 7 7 ?
O01O Bi0F O01E 48.3(4) 7 7 ?
O01O Bi0F O02G 84.4(4) 7 . ?
O02G Bi0F Bi01 88.8(2) . 7 ?
O02G Bi0F O01E 116.3(3) . 7 ?
O014 Bi0G Bi05 36.5(3) . . ?
O014 Bi0G O01U 140.6(3) . . ?
O017 Bi0G Bi05 95.3(3) . . ?
O017 Bi0G O014 79.3(4) . . ?
O017 Bi0G O01U 76.5(4) . . ?
O01J Bi0G Bi05 40.3(3) . . ?
O01J Bi0G O014 73.0(4) . . ?
O01J Bi0G O017 89.3(4) . . ?
O01J Bi0G O01U 76.1(4) . . ?
O01U Bi0G Bi05 116.2(2) . . ?
O010 Bi0H O02E 146.9(4) . . ?
O010 Bi0H O02G 73.5(3) . . ?
O01Y Bi0H O010 90.4(4) . . ?
O01Y Bi0H O02E 108.7(4) . . ?
O01Y Bi0H O02G 84.2(4) . . ?
O025 Bi0H O010 83.6(4) . . ?
O025 Bi0H O01Y 74.5(4) . . ?
O025 Bi0H O02E 76.3(4) . . ?
O025 Bi0H O02G 148.6(4) . . ?
O02E Bi0H O02G 133.5(4) . . ?
Bi02 Bi0I Bi09 60.803(15) 7 . ?
O015 Bi0I Bi02 47.3(3) . 7 ?
O015 Bi0I Bi09 40.3(2) . . ?
O015 Bi0I O02O 79.3(3) . . ?
O015 Bi0I O064 92.9(5) . . ?
O015 Bi0I O068 140.6(4) . . ?
O01S Bi0I Bi02 39.3(2) . 7 ?
O01S Bi0I Bi09 96.1(2) . . ?
O01S Bi0I O015 85.2(4) . . ?
O01S Bi0I O02O 68.3(3) . . ?
O01S Bi0I O064 158.0(4) . . ?
O01S Bi0I O068 83.8(4) . . ?
O028 Bi0I Bi02 66.4(3) . 7 ?
O028 Bi0I Bi09 34.7(3) . . ?
O028 Bi0I O015 71.5(4) . . ?
O028 Bi0I O01S 85.1(4) . . ?
O028 Bi0I O02O 141.9(4) . . ?
O028 Bi0I O064 73.5(4) . . ?
O028 Bi0I O068 70.0(4) . . ?
O02O Bi0I Bi02 75.9(2) . 7 ?
O02O Bi0I Bi09 119.4(2) . . ?
O064 Bi0I Bi02 130.1(3) . 7 ?
O064 Bi0I Bi09 69.3(3) . . ?
O064 Bi0I O02O 133.0(4) . . ?
O068 Bi0I Bi02 107.9(3) . 7 ?
O068 Bi0I Bi09 103.8(3) . . ?
O068 Bi0I O02O 129.8(3) . . ?
O068 Bi0I O064 83.9(5) . . ?
O011 Bi0J Bi09 96.1(3) 7 . ?
O011 Bi0J O01Y 88.6(4) 7 . ?
O011 Bi0J O028 82.9(4) 7 . ?
O01Y Bi0J Bi09 40.5(3) . . ?
O01Y Bi0J O028 74.5(4) . . ?
O028 Bi0J Bi09 37.1(3) . . ?
O01T Ti0K O01V 84.3(5) . . ?
O01T Ti0K O01W 167.9(6) . . ?
O01T Ti0K O01Z 93.0(6) . . ?
O01T Ti0K O026 96.8(5) . . ?
O01T Ti0K O02P 94.9(7) . . ?
O01V Ti0K O026 84.4(5) . . ?
O01W Ti0K O01V 83.8(5) . . ?
O01W Ti0K O026 84.0(5) . . ?
O01Z Ti0K O01V 167.5(6) . . ?
O01Z Ti0K O01W 99.1(6) . . ?
O01Z Ti0K O026 83.8(5) . . ?
O02P Ti0K O01V 94.5(6) . . ?
O02P Ti0K O01W 84.0(6) . . ?
O02P Ti0K O01Z 98.0(7) . . ?
O02P Ti0K O026 168.0(6) . . ?
O00Z Ti0L O01A 84.8(4) . . ?
O00Z Ti0L O01N 162.1(5) . . ?
O00Z Ti0L O01Q 95.2(6) . . ?
O00Z Ti0L O038 87.9(5) . . ?
O01A Ti0L O038 82.6(4) . . ?
O01F Ti0L O00Z 98.7(5) . . ?
O01F Ti0L O01A 170.5(5) . . ?
O01F Ti0L O01N 96.9(5) . . ?
O01F Ti0L O01Q 97.1(6) . . ?
O01F Ti0L O038 88.8(5) . . ?
O01N Ti0L O01A 78.5(4) . . ?
O01N Ti0L O038 83.7(4) . . ?
O01Q Ti0L O01A 91.3(5) . . ?
O01Q Ti0L O01N 91.5(5) . . ?
O01Q Ti0L O038 172.9(5) . . ?
O01K Ti0M O01E 82.2(5) . . ?
O01L Ti0M O01E 82.4(5) . . ?
O01L Ti0M O01K 164.6(6) . . ?
O01L Ti0M O01M 98.0(6) . . ?
O01L Ti0M O020 96.0(6) . . ?
O01M Ti0M O01E 87.7(5) . . ?
O01M Ti0M O01K 80.3(5) . . ?
O020 Ti0M O01E 87.9(6) . . ?
O020 Ti0M O01K 84.5(5) . . ?
O020 Ti0M O01M 164.6(5) . . ?
O02C Ti0M O01E 175.7(6) . . ?
O02C Ti0M O01K 100.8(6) . . ?
O02C Ti0M O01L 94.5(6) . . ?
O02C Ti0M O01M 89.8(6) . . ?
O02C Ti0M O020 95.4(6) . . ?
O021 Ti0N O01B 99.6(5) . . ?
O021 Ti0N O029 85.4(4) . . ?
O021 Ti0N O02H 99.8(5) . . ?
O021 Ti0N O02M 88.7(6) . . ?
O021 Ti0N O04J 166.2(5) . . ?
O029 Ti0N O01B 81.6(5) . . ?
O02H Ti0N O01B 83.5(5) . . ?
O02H Ti0N O029 164.9(5) . . ?
O02H Ti0N O02M 96.1(6) . . ?
O02H Ti0N O04J 92.8(5) . . ?
O02M Ti0N O01B 171.6(6) . . ?
O02M Ti0N O029 98.2(6) . . ?
O02M Ti0N O04J 84.4(6) . . ?
O04J Ti0N O01B 87.2(5) . . ?
O04J Ti0N O029 83.8(5) . . ?
O01R Ti0O O018 94.9(6) . . ?
O01R Ti0O O024 96.7(6) . . ?
O01R Ti0O O027 85.2(5) . . ?
O01R Ti0O O02A 90.9(6) . . ?
O01R Ti0O O02F 171.3(5) . . ?
O024 Ti0O O018 168.0(5) . . ?
O024 Ti0O O027 94.2(5) . . ?
O024 Ti0O O02F 84.8(5) . . ?
O027 Ti0O O018 83.5(5) . . ?
O027 Ti0O O02F 86.1(5) . . ?
O02A Ti0O O018 86.0(5) . . ?
O02A Ti0O O024 97.1(6) . . ?
O02A Ti0O O027 168.4(6) . . ?
O02A Ti0O O02F 97.4(5) . . ?
O02F Ti0O O018 83.3(5) . . ?
O02Q Ti0P O03N 80.4(5) . . ?
O02Z Ti0P O02Q 84.3(6) . . ?
O02Z Ti0P O03N 90.9(6) . . ?
O032 Ti0P O02Q 104.2(6) . . ?
O032 Ti0P O02Z 86.6(6) . . ?
O032 Ti0P O03N 174.6(7) . . ?
O03S Ti0P O02Q 85.7(6) . . ?
O03S Ti0P O02Z 169.5(7) . . ?
O03S Ti0P O032 92.4(7) . . ?
O03S Ti0P O03N 90.8(7) . . ?
O03S Ti0P O04R 92.3(9) . . ?
O04R Ti0P O02Q 163.6(6) . . ?
O04R Ti0P O02Z 98.2(8) . . ?
O04R Ti0P O032 92.1(7) . . ?
O04R Ti0P O03N 83.4(6) . . ?
O02V Ti0Q O033 90.6(6) . . ?
O02V Ti0Q O05W 83.5(5) . . ?
O033 Ti0Q O05W 79.5(5) . . ?
O03I Ti0Q O02V 88.0(7) . . ?
O03I Ti0Q O033 165.7(6) . . ?
O03I Ti0Q O04U 89.5(7) . . ?
O03I Ti0Q O05W 86.2(6) . . ?
O04U Ti0Q O02V 168.6(7) . . ?
O04U Ti0Q O033 89.0(6) . . ?
O04U Ti0Q O05W 85.2(6) . . ?
O02N Ti0R O02X 87.5(6) . . ?
O02R Ti0R O02N 170.7(7) . . ?
O02R Ti0R O02X 83.3(6) . . ?
O02R Ti0R O030 92.7(7) . 7 ?
O030 Ti0R O02N 84.7(5) 7 . ?
O030 Ti0R O02X 83.0(6) 7 . ?
O066 Ti0R O02N 84.6(7) . . ?
O066 Ti0R O02R 96.7(8) . . ?
O066 Ti0R O02X 89.0(8) . . ?
O066 Ti0R O030 166.9(7) . 7 ?
O3AA Ti0R O02N 93.3(8) . . ?
O3AA Ti0R O02R 95.7(8) . . ?
O3AA Ti0R O02X 175.1(9) . . ?
O3AA Ti0R O030 92.2(8) . 7 ?
O3AA Ti0R O066 95.9(10) . . ?
Bi01 O00S Bi02 108.2(3) . 7 ?
Bi01 O00S Bi03 108.2(3) . 7 ?
Bi02 O00S Bi03 108.8(3) 7 7 ?
Bi07 O00S Bi01 114.2(4) . . ?
Bi07 O00S Bi02 113.6(4) . 7 ?
Bi07 O00S Bi03 103.5(3) . 7 ?
Bi01 O00T Bi02 104.5(3) . 7 ?
Bi01 O00T Bi03 113.2(4) . . ?
Bi03 O00T Bi02 101.8(3) . 7 ?
Bi05 O00T Bi01 117.3(4) . . ?
Bi05 O00T Bi02 107.8(4) . 7 ?
Bi05 O00T Bi03 110.5(3) . . ?
Bi0A O00U Bi07 107.3(4) . . ?
Bi0A O00U Bi0E 136.8(5) . . ?
Bi0E O00U Bi07 110.7(4) . . ?
Bi06 O00V Bi03 103.5(4) . . ?
Bi0C O00V Bi03 109.5(4) . . ?
Bi0C O00V Bi06 125.1(4) . . ?
Bi0B O00W Bi06 88.6(3) . . ?
C03E O00W Bi06 87.0(9) . . ?
C03E O00W Bi0B 111.5(9) . . ?
Bi01 O00X Bi03 101.1(3) . . ?
Bi02 O00X Bi01 110.4(3) . . ?
Bi02 O00X Bi03 110.7(4) . . ?
Bi04 O00X Bi01 112.3(4) . . ?
Bi04 O00X Bi02 115.3(4) . . ?
Bi04 O00X Bi03 106.1(3) . . ?
Bi04 O00Y Bi03 101.9(3) 7 7 ?
Bi0A O00Y Bi03 104.9(4) . 7 ?
Bi0A O00Y Bi04 124.7(5) . 7 ?
Bi0A O00Y Bi0B 117.7(4) . 7 ?
Bi0B O00Y Bi03 100.0(4) 7 7 ?
Bi0B O00Y Bi04 103.7(4) 7 7 ?
C02U O00Z Ti0L 135.1(9) . . ?
Bi01 O010 Bi07 94.5(3) 7 7 ?
Bi0F O010 Bi01 100.9(3) . 7 ?
Bi0F O010 Bi07 119.7(4) . 7 ?
Bi0H O010 Bi01 111.4(4) . 7 ?
Bi0H O010 Bi07 108.5(3) . 7 ?
Bi0H O010 Bi0F 118.5(4) . . ?
Bi0D O011 Bi04 101.5(4) . . ?
Bi0J O011 Bi04 119.1(4) 7 . ?
Bi0J O011 Bi0D 128.2(4) 7 . ?
Bi03 O013 Bi05 98.4(3) . . ?
Bi06 O013 Bi03 106.7(4) . . ?
Bi06 O013 Bi05 94.4(4) . . ?
Bi0B O013 Bi03 112.3(4) . . ?
Bi0B O013 Bi05 123.1(4) . . ?
Bi0B O013 Bi06 118.8(4) . . ?
Bi08 O014 Bi05 106.3(4) . . ?
Bi08 O014 Bi0G 128.7(5) . . ?
Bi0G O014 Bi05 107.9(4) . . ?
Bi08 O015 Bi02 108.6(4) . 7 ?
Bi08 O015 Bi09 126.1(4) . . ?
Bi08 O015 Bi0I 122.3(5) . . ?
Bi09 O015 Bi02 92.1(3) . 7 ?
Bi0I O015 Bi02 95.4(3) . 7 ?
Bi0I O015 Bi09 103.6(4) . . ?
Bi06 O016 Bi05 111.4(4) . . ?
Bi08 O016 Bi05 107.9(4) . . ?
Bi08 O016 Bi06 133.2(5) . . ?
Bi0E O017 Bi07 105.3(4) . . ?
Bi0G O017 Bi07 120.6(4) . . ?
Bi0G O017 Bi0E 123.4(4) . . ?
C050 O018 Ti0O 128.3(11) . . ?
Bi07 O019 Bi03 101.7(4) . 7 ?
Bi0A O019 Bi03 105.6(4) . 7 ?
Bi0A O019 Bi07 102.1(4) . . ?
Bi0A O019 Bi0C 126.2(5) . 7 ?
Bi0C O019 Bi03 98.0(4) 7 7 ?
Bi0C O019 Bi07 119.6(4) 7 . ?
C035 O01A Ti0L 128.6(8) . . ?
C03H O01B Ti0N 136.1(11) . . ?
Bi02 O01C Bi01 104.6(3) 7 7 ?
Bi02 O01C Bi03 109.8(4) 7 . ?
Bi03 O01C Bi01 108.0(4) . 7 ?
Bi09 O01C Bi01 108.6(4) . 7 ?
Bi09 O01C Bi02 112.0(4) . 7 ?
Bi09 O01C Bi03 113.4(4) . . ?
Bi0B O01D Bi04 108.9(4) . . ?
Bi0D O01D Bi04 110.8(4) . . ?
Bi0D O01D Bi0B 130.3(5) . . ?
Ti0M O01E Bi0F 124.6(5) . 7 ?
C03B O01E Bi0F 90.6(9) . 7 ?
C03B O01E Ti0M 135.1(10) . . ?
C05S O01F Ti0L 145.0(11) . . ?
Bi0D O01G Bi01 114.3(4) . . ?
Bi0F O01G Bi01 103.5(4) 7 . ?
Bi0F O01G Bi0D 127.3(4) 7 . ?
C03V O01H Bi05 128.5(9) . . ?
Bi0F O01J Bi05 115.9(4) 7 . ?
Bi0G O01J Bi05 105.5(4) . . ?
Bi0G O01J Bi0F 135.8(5) . 7 ?
C053 O01K Ti0M 133.4(11) . . ?
C03L O01L Ti0M 136.7(11) . . ?
C03H O01M Ti0M 143.2(11) . . ?
C04B O01N Ti0L 152.1(10) . . ?
C03B O01O Bi0F 100.0(10) . 7 ?
C03E O01P Bi06 100.3(9) . . ?
C04I O01Q Ti0L 132.8(11) . . ?
C036 O01R Ti0O 136.8(11) . . ?
Bi02 O01S Bi04 93.6(3) 7 7 ?
Bi0E O01S Bi02 108.7(4) . 7 ?
Bi0E O01S Bi04 115.8(4) . 7 ?
Bi0E O01S Bi0I 119.9(4) . . ?
Bi0I O01S Bi02 105.6(4) . 7 ?
Bi0I O01S Bi04 109.5(4) . 7 ?
C03J O01T Ti0K 135.0(12) . . ?
C053 O01U Bi0G 103.1(9) . . ?
C04D O01V Ti0K 133.0(10) . . ?
C107 O01W Ti0K 136.3(17) . . ?
Bi0B O01X Bi0A 92.9(3) . 7 ?
C035 O01X Bi0A 135.8(9) . 7 ?
C035 O01X Bi0B 130.2(9) . . ?
Bi0H O01Y Bi09 111.7(4) . . ?
Bi0J O01Y Bi09 104.8(4) . . ?
Bi0J O01Y Bi0H 142.1(5) . . ?
C043 O01Z Ti0K 131.3(10) . . ?
C44 O020 Ti0M 133.3(12) . . ?
C05N O021 Ti0N 127.9(10) . . ?
C04D O022 Bi0E 100.5(9) . . ?
C04K O023 Bi0B 119.4(10) . . ?
C02I O024 Ti0O 139.5(12) . . ?
Bi0C O025 Bi09 106.8(4) . . ?
Bi0C O025 Bi0H 128.1(5) . . ?
Bi0H O025 Bi09 108.1(4) . . ?
C1 O026 Ti0K 131.6(9) . . ?
C03V O027 Ti0O 133.6(10) . . ?
Bi0I O028 Bi09 113.0(4) . . ?
Bi0I O028 Bi0J 124.9(5) . . ?
Bi0J O028 Bi09 108.4(4) . . ?
C04C O029 Ti0N 126.6(10) . . ?
C04O O02A Ti0O 127.4(13) . . ?
O02F C02B O05A 121.5(15) . . ?
O02F C02B C05G 118.3(15) . . ?
O05A C02B C05G 119.9(15) . . ?
C43 O02C Ti0M 151.7(15) . . ?
C04B O02D Bi0C 119.6(10) . . ?
C04S O02E Bi0H 104.9(11) . . ?
C02B O02F Ti0O 130.0(11) . . ?
Bi0F O02G Bi0H 89.8(3) . . ?
C02S O02G Bi0F 125.9(10) . . ?
C02S O02G Bi0H 141.0(11) . . ?
C42 O02H Ti0N 134.5(10) . . ?
O024 C02I C046 119.1(19) . . ?
O024 C02I O04J 120(2) . . ?
O04J C02I C046 120.7(18) . . ?
C02U C02L C035 120.0(15) . . ?
C044 C02L C02U 122.4(15) . . ?
C044 C02L C035 117.6(14) . . ?
C04Z O02M Ti0N 134.9(13) . . ?
C03A O02N Ti0R 131.8(12) . . ?
Bi0E O02O Bi0I 90.1(3) . . ?
C04C O02O Bi0E 123.8(9) . . ?
C04C O02O Bi0I 139.3(9) . . ?
C1BA O02P Ti0K 129.6(14) . . ?
C5AA O02Q Ti0P 134.0(13) . . ?
C58 O02R Ti0R 135.7(11) . . ?
O02G C02S C4 116.6(17) . . ?
O05W C02S O02G 117.6(14) . . ?
O05W C02S C4 124.6(15) . . ?
O00Z C02U C02L 125.6(14) . . ?
O00Z C02U C05C 116.3(14) . . ?
C02L C02U C05C 117.9(16) . . ?
C05H O02V Ti0Q 131.7(14) . . ?
C043 C02W C034 119.6(18) . . ?
C05H O02X Ti0R 134.1(12) . . ?
C03G C02Y C04L 119.8(19) . . ?
C04S O02Z Ti0P 134.7(12) . . ?
C04K O030 Ti0R 146.5(13) . 7 ?
C04W C031 C048 111.7(18) . . ?
C48 O032 Ti0P 132.1(13) . . ?
C05X O033 Ti0Q 146.8(10) . . ?
C039 C034 C02W 121.3(17) . . ?
O01A C035 C02L 124.3(13) . . ?
O01X C035 O01A 112.4(12) . . ?
O01X C035 C02L 123.3(15) . . ?
O01R C036 C03K 121.6(16) . . ?
O01R C036 C03T 117.8(16) . . ?
C03K C036 C03T 120.6(18) . . ?
C44 C037 C04L 121.0(19) . . ?
C050 O038 Ti0L 137.8(12) . . ?
C034 C039 C03F 120.1(19) . . ?
O02N C03A C056 120.4(19) . . ?
O37 C03A O02N 119.5(19) . . ?
O37 C03A C056 120(2) . . ?
O01E C03B C049 116.7(16) . . ?
O01O C03B O01E 119.0(14) . . ?
O01O C03B C049 124.2(17) . . ?
C03F C03C C1 116.7(15) . . ?
C043 C03C C03F 119.4(15) . . ?
C043 C03C C1 123.8(17) . . ?
O00W C03E O01P 121.3(14) . . ?
O00W C03E C048 119.3(15) . . ?
O01P C03E C048 119.3(15) . . ?
C039 C03F C03C 120.2(17) . . ?
C02Y C03G C042 122.2(18) . . ?
O01B C03H C39 117.5(16) . . ?
O01M C03H O01B 123.0(16) . . ?
O01M C03H C39 119.5(15) . . ?
C10 O03I Ti0Q 134.9(11) . . ?
O01T C03J C03O 117.3(16) . . ?
O01T C03J C04H 122.7(15) . . ?
C03O C03J C04H 119.9(17) . . ?
C036 C03K C03P 118.7(16) . . ?
C036 C03K C03V 123.5(17) . . ?
C03P C03K C03V 117.8(15) . . ?
O01L C03L C03M 118.2(18) . . ?
O01L C03L C049 124.1(16) . . ?
C049 C03L C03M 117.6(19) . . ?
C04E C03M C03L 122(2) . . ?
C75 O03N Ti0P 125.4(14) . . ?
C03J C03O C05L 117.4(18) . . ?
C03K C03P C03U 121.6(17) . . ?
C537 O03S Ti0P 135.1(11) . . ?
C04T C03T C036 119.3(18) . . ?
C04T C03U C03P 117.7(19) . . ?
O01H C03V O027 118.8(14) . . ?
O01H C03V C03K 122.9(16) . . ?
O027 C03V C03K 118.3(15) . . ?
C179 C03X C0AA 110(2) . . ?
C04E C041 C04X 120(2) . . ?
C03G C042 C053 119.5(16) . . ?
C44 C042 C03G 117.7(16) . . ?
C44 C042 C053 122.7(16) . . ?
O01Z C043 C02W 119.1(16) . . ?
O01Z C043 C03C 121.4(15) . . ?
C03C C043 C02W 119.3(19) . . ?
C02L C044 C058 122.4(17) . . ?
C04Q C045 C04G 115.2(17) . . ?
C04Z C046 C02I 123.7(15) . . ?
C04Z C046 C100 120.0 . . ?
C100 C046 C02I 116.2(16) . . ?
O02M C04Z C046 121.4(15) . . ?
O02M C04Z C7AA 118.5(15) . . ?
C7AA C04Z C046 120.0 . . ?
C87 C7AA C04Z 120.0 . . ?
C7AA C87 C117 120.0 . . ?
C100 C117 C87 120.0 . . ?
C117 C100 C046 120.0 . . ?
C04B C047 C05G 112.0(14) . . ?
C2 C047 C04B 114.0(14) . . ?
C2 C047 C05G 111.7(15) . . ?
C03E C048 C031 112.4(15) . . ?
C03E C048 C04G 110.5(13) . . ?
C04G C048 C031 110.8(15) . . ?
C03L C049 C03B 121.6(17) . . ?
C04X C049 C03B 117.7(17) . . ?
C04X C049 C03L 120.6(17) . . ?
C05B C04A C04I 121(2) . . ?
O01N C04B C047 120.6(14) . . ?
O02D C04B O01N 119.3(15) . . ?
O02D C04B C047 120.0(15) . . ?
O029 C04C O02O 118.9(14) . . ?
O029 C04C C061 123.7(14) . . ?
O02O C04C C061 117.0(13) . . ?
O01V C04D C04H 122.6(14) . . ?
O022 C04D O01V 120.7(14) . . ?
O022 C04D C04H 116.6(14) . . ?
C03M C04E C041 119.0(17) . . ?
C05E C04F C04P 117(3) . . ?
C048 C04G C045 111.0(14) . . ?
C04K C04G C045 113.1(17) . . ?
C04K C04G C048 110.1(15) . . ?
C03J C04H C04D 118.9(15) . . ?
C052 C04H C03J 118.4(16) . . ?
C052 C04H C04D 122.5(15) . . ?
O01Q C04I C04A 121.8(17) . . ?
C05R C04I O01Q 121.1(16) . . ?
C05R C04I C04A 117.0(19) . . ?
C02I O04J Ti0N 132.5(13) . . ?
O023 C04K O030 124.0(18) . . ?
O023 C04K C04G 119.8(17) . . ?
O030 C04K C04G 116.3(16) . . ?
C02Y C04L C037 118.6(18) . . ?
O02A C04O C05I 116(2) . . ?
O02A C04O C40 123.0(16) . . ?
C40 C04O C05I 120.3(19) . . ?
C04F C04P C43 121(3) . . ?
C04W C04Q C045 121.2(17) . . ?
C063 O04R Ti0P 132.4(16) . . ?
O02E C04S O02Z 124.0(16) . . ?
O02E C04S C05T 119.4(18) . . ?
O02Z C04S C05T 116.5(18) . . ?
C03T C04T C03U 121.9(18) . . ?
C75 O04U Ti0Q 136.5(18) . . ?
C04Q C04W C031 125.4(18) . . ?
C049 C04X C041 120(2) . . ?
O018 C050 O038 116.6(15) . . ?
O018 C050 C40 123.0(17) . . ?
O038 C050 C40 120.3(15) . . ?
C05F C051 C99 120.0 . . ?
C051 C05F C94 120.0 . . ?
C169 C94 C05F 120.0 . . ?
C94 C169 C30 120.0 . . ?
C169 C30 C99 120.0 . . ?
C30 C99 C051 120.0 . . ?
O3AA C99 C051 122(2) . . ?
O3AA C99 C30 118(2) . . ?
C057 C052 C04H 122.6(18) . . ?
O01K C053 C042 119.7(15) . . ?
O01U C053 O01K 117.7(15) . . ?
O01U C053 C042 122.6(15) . . ?
C05I C054 C05U 119(2) . . ?
C062 C055 C05S 120(3) . . ?
C052 C057 C05L 117.8(19) . . ?
C044 C058 C45 114.9(19) . . ?
C02B O05A Bi08 111.0(10) . . ?
C069 C05B C04A 121(2) . . ?
C45 C05C C02U 119.3(17) . . ?
C05V C05D C48 121(3) . . ?
C84 C05E C04F 120(3) . . ?
C02B C05G C047 110.9(14) . . ?
C02B C05G C05J 112.5(16) . . ?
C047 C05G C05J 110.1(15) . . ?
O02V C05H C54 120.1(19) . . ?
O02X C05H O02V 118.4(17) . . ?
O02X C05H C54 121.4(18) . . ?
C054 C05I C04O 119(2) . . ?
C060 C05J C05G 113.1(16) . . ?
C51 C05K C05S 123(3) . . ?
C057 C05L C03O 123.8(18) . . ?
N02J C05O C05M 177(3) . . ?
N059 C05Q C336 170(4) . . ?
C04I C05R C69 121(2) . . ?
O01F C05S C055 122(2) . . ?
O01F C05S C05K 122(2) . . ?
C055 C05S C05K 116(2) . . ?
C48 C05T C04S 122.2(18) . . ?
C65 C05T C04S 114.0(19) . . ?
C65 C05T C48 123.6(19) . . ?
C47 C05U C054 120(2) . . ?
C05D C05V C79 123(3) . . ?
C02S O05W Ti0Q 127.4(10) . . ?
O02K C05X O033 120.3(18) . . ?
O02K C05X C0AA 120.8(19) . . ?
O033 C05X C0AA 118.8(17) . . ?
C51 C05Z C062 122(3) . . ?
C88 C060 C05J 122(2) . . ?
C05N C061 C04C 118.9(10) . . ?
C05N C061 C72 120.0 . . ?
C72 C061 C04C 120.8(10) . . ?
O021 C05N C061 123.1(10) . . ?
O021 C05N C93 116.9(10) . . ?
C93 C05N C061 120.0 . . ?
C25 C93 C05N 120.0 . . ?
C93 C25 C103 120.0 . . ?
C72 C103 C25 120.0 . . ?
C103 C72 C061 120.0 . . ?
C05Z C062 C055 121(3) . . ?
O04R C063 C4AA 122.7(15) . . ?
O04R C063 C101 117.2(15) . . ?
C4AA C063 C101 120.0 . . ?
C063 C4AA C9AA 120.0 . . ?
C063 C4AA C75 121.4(16) . . ?
C9AA C4AA C75 118.4(16) . . ?
C73 C9AA C4AA 120.0 . . ?
C9AA C73 C66 120.0 . . ?
C73 C66 C101 120.0 . . ?
C66 C101 C063 120.0 . . ?
C5AA O064 Bi0I 153.7(16) . . ?
C184 C065 C2AA 110(2) . . ?
C50 O066 Ti0R 130.2(14) . . ?
C9 O068 Bi0I 101.7(10) . . ?
C05B C069 C69 121(2) . . ?
C03Q C39 C03H 118.2(11) . . ?
C03Q C39 C42 120.0 . . ?
C42 C39 C03H 121.8(11) . . ?
C02T C03Q C39 120.0 . . ?
C03Q C02T C55 120.0 . . ?
C03R C55 C02T 120.0 . . ?
C55 C03R C42 120.0 . . ?
O02H C42 C39 123.3(10) . . ?
O02H C42 C03R 116.6(10) . . ?
C03R C42 C39 120.0 . . ?
C04O C40 C050 119.9(17) . . ?
C47 C40 C04O 120.5(19) . . ?
C47 C40 C050 120(2) . . ?
O02C C43 C04P 117(2) . . ?
C61 C43 O02C 123(2) . . ?
C61 C43 C04P 120(2) . . ?
C037 C44 O020 118.2(17) . . ?
C037 C44 C042 120.6(18) . . ?
C042 C44 O020 120.6(15) . . ?
C05C C45 C058 122.9(17) . . ?
C05U C47 C40 121(3) . . ?
O032 C48 C05D 122(2) . . ?
O032 C48 C05T 121.2(17) . . ?
C05D C48 C05T 116(2) . . ?
C05K C51 C05Z 117(3) . . ?
O02R C58 C67 116.0(12) . . ?
O02R C58 C54 124.0(12) . . ?
C67 C58 C54 120.0 . . ?
C196 C67 C58 120.0 . . ?
C90 C196 C67 120.0 . . ?
C70 C90 C196 120.0 . . ?
C90 C70 C54 120.0 . . ?
C58 C54 C05H 121.0(14) . . ?
C70 C54 C05H 118.9(13) . . ?
C70 C54 C58 120.0 . . ?
C43 C61 C84 119(3) . . ?
C79 C65 C05T 116(2) . . ?
C069 C69 C05R 118(3) . . ?
O03N C75 O04U 121(2) . . ?
O03N C75 C4AA 119(2) . . ?
O04U C75 C4AA 120(2) . . ?
C05V C79 C65 119(3) . . ?
C03A O37 Bi0B 103.1(13) . 7 ?
C99 O3AA Ti0R 163(2) . . ?
C05X C0AA C03X 112.2(18) . . ?
C05X C0AA C2AA 117.6(16) . . ?
C2AA C0AA C03X 108.9(18) . . ?
C065 C2AA C0AA 112.5(19) . . ?
C065 C2AA C9 112.1(18) . . ?
C0AA C2AA C9 111.2(15) . . ?
C61 C84 C05E 123(3) . . ?
O02Q C5AA C345 119.6(18) . . ?
O064 C5AA O02Q 120(2) . . ?
O064 C5AA C345 120(2) . . ?
C64 C056 C03A 119.6(15) . . ?
C64 C056 C50 120.0 . . ?
C50 C056 C03A 120.4(15) . . ?
C056 C64 C86 120.0 . . ?
C64 C86 C334 120.0 . . ?
C6AA C334 C86 120.0 . . ?
C50 C6AA C334 120.0 . . ?
O066 C50 C056 123.5(14) . . ?
O066 C50 C6AA 116.4(13) . . ?
C6AA C50 C056 120.0 . . ?
C10 C4 C02S 119.6(13) . . ?
C10 C4 C16 120.0 . . ?
C16 C4 C02S 120.3(13) . . ?
O03I C10 C4 122.6(12) . . ?
O03I C10 C8AA 117.3(12) . . ?
C8AA C10 C4 120.0 . . ?
C10 C8AA C41 120.0 . . ?
C0BA C41 C8AA 120.0 . . ?
C41 C0BA C16 120.0 . . ?
C0BA C16 C4 120.0 . . ?
O012 C1 O026 120.9(14) . . ?
O012 C1 C03C 121.0(15) . . ?
O026 C1 C03C 118.0(14) . . ?
O03Z C9 O068 125.1(16) . . ?
O03Z C9 C2AA 116.6(17) . . ?
O068 C9 C2AA 118.2(16) . . ?
C047 C2 C88 110.3(16) . . ?
C060 C88 C2 126(2) . . ?
C1BA C77 C96 120.0 . . ?
C1BA C77 C107 127.7(17) . . ?
C96 C77 C107 112.2(17) . . ?
O02P C1BA C77 123.2(18) . . ?
O02P C1BA C105 114.4(17) . . ?
C77 C1BA C105 120.0 . . ?
C244 C105 C1BA 120.0 . . ?
C105 C244 C253 120.0 . . ?
C244 C253 C96 120.0 . . ?
C253 C96 C77 120.0 . . ?
C369 C108 C345 120.0 . . ?
C108 C369 C03Y 120.0 . . ?
C62 C03Y C369 120.0 . . ?
C03Y C62 C537 120.0 . . ?
O03S C537 C62 116.5(14) . . ?
O03S C537 C345 123.5(14) . . ?
C345 C537 C62 120.0 . . ?
C108 C345 C5AA 118.4(14) . . ?
C537 C345 C5AA 121.6(14) . . ?
C537 C345 C108 120.0 . . ?
C184 C179 C03X 123(2) . . ?
C179 C184 C065 128(3) . . ?
C107 O54 Bi0A 137.9(17) . . ?
O01W C107 C77 103.2(15) . . ?
O01W C107 O54 92.3(15) . . ?
O54 C107 C77 164(2) . . ?

loop_
_geom_bond_atom_site_label_1
_geom_bond_atom_site_label_2
_geom_bond_distance
_geom_bond_site_symmetry_2
_geom_bond_publ_flag
Bi01 Bi0F 3.6059(7) 7 ?
Bi01 O00S 2.301(9) . ?
Bi01 O00T 2.256(9) . ?
Bi01 O00X 2.460(9) . ?
Bi01 O010 2.468(9) 7 ?
Bi01 O01C 2.579(9) 7 ?
Bi01 O01G 2.473(9) . ?
Bi02 Bi0I 3.6630(8) 7 ?
Bi02 O00S 2.357(9) 7 ?
Bi02 O00T 2.511(9) 7 ?
Bi02 O00X 2.289(9) . ?
Bi02 O015 2.706(11) 7 ?
Bi02 O01C 2.346(9) 7 ?
Bi02 O01S 2.409(10) 7 ?
Bi03 Bi06 3.6177(8) . ?
Bi03 Bi0C 3.6240(7) . ?
Bi03 O00S 2.670(8) 7 ?
Bi03 O00T 2.493(9) . ?
Bi03 O00V 2.303(9) . ?
Bi03 O00X 2.676(9) . ?
Bi03 O00Y 2.632(9) 7 ?
Bi03 O013 2.329(9) . ?
Bi03 O019 2.558(10) 7 ?
Bi03 O01C 2.403(9) . ?
Bi04 Bi0B 3.5729(8) . ?
Bi04 Bi0D 3.5265(8) . ?
Bi04 O00X 2.107(9) . ?
Bi04 O00Y 2.301(10) 7 ?
Bi04 O011 2.396(10) . ?
Bi04 O01D 2.215(10) . ?
Bi04 O01S 2.680(10) 7 ?
Bi05 Bi06 3.6292(7) . ?
Bi05 Bi08 3.5245(8) . ?
Bi05 Bi0G 3.5616(8) . ?
Bi05 O00T 2.183(8) . ?
Bi05 O013 2.741(9) . ?
Bi05 O014 2.226(10) . ?
Bi05 O016 2.245(10) . ?
Bi05 O01H 2.647(11) . ?
Bi05 O01J 2.389(10) . ?
Bi06 O00V 2.302(9) . ?
Bi06 O00W 2.706(11) . ?
Bi06 O013 2.179(10) . ?
Bi06 O016 2.146(9) . ?
Bi06 O01P 2.424(10) . ?
Bi07 Bi0A 3.5324(8) . ?
Bi07 Bi0E 3.6257(8) . ?
Bi07 O00S 2.157(8) . ?
Bi07 O00U 2.253(10) . ?
Bi07 O010 2.628(9) 7 ?
Bi07 O017 2.407(10) . ?
Bi07 O019 2.345(10) . ?
Bi08 O014 2.179(10) . ?
Bi08 O015 2.126(9) . ?
Bi08 O016 2.113(10) . ?
Bi08 O05A 2.559(10) . ?
Bi09 Bi0C 3.6996(8) . ?
Bi09 Bi0I 3.6721(8) . ?
Bi09 Bi0J 3.5736(8) . ?
Bi09 O015 2.444(10) . ?
Bi09 O01C 2.130(9) . ?
Bi09 O01Y 2.398(10) . ?
Bi09 O025 2.508(10) . ?
Bi09 O028 2.270(10) . ?
Bi0A O00U 2.131(9) . ?
Bi0A O00Y 2.140(9) . ?
Bi0A O019 2.197(11) . ?
Bi0A O01X 2.624(11) 7 ?
Bi0A O54 1.675(15) . ?
Bi0B O00W 2.660(10) . ?
Bi0B O00Y 2.241(10) 7 ?
Bi0B O013 2.177(10) . ?
Bi0B O01D 2.176(9) . ?
Bi0B O01X 2.548(11) . ?
Bi0B O023 2.603(11) . ?
Bi0B O37 2.629(13) 7 ?
Bi0C O00V 2.132(9) . ?
Bi0C O019 2.237(10) 7 ?
Bi0C O025 2.090(10) . ?
Bi0C O02D 2.557(11) . ?
Bi0D O011 2.155(9) . ?
Bi0D O01D 2.068(10) . ?
Bi0D O01G 2.163(10) . ?
Bi0E O00U 2.154(10) . ?
Bi0E O017 2.150(10) . ?
Bi0E O01S 2.171(10) . ?
Bi0E O022 2.645(11) . ?
Bi0E O02O 2.592(10) . ?
Bi0F O010 2.205(9) . ?
Bi0F O01E 2.728(11) 7 ?
Bi0F O01G 2.110(10) 7 ?
Bi0F O01J 2.126(11) 7 ?
Bi0F O01O 2.574(11) 7 ?
Bi0F O02G 2.632(11) . ?
Bi0G O014 2.180(9) . ?
Bi0G O017 2.126(9) . ?
Bi0G O01J 2.080(11) . ?
Bi0G O01U 2.584(10) . ?
Bi0H O010 2.185(10) . ?
Bi0H O01Y 2.113(10) . ?
Bi0H O025 2.099(10) . ?
Bi0H O02E 2.600(11) . ?
Bi0H O02G 2.715(11) . ?
Bi0I O015 2.227(9) . ?
Bi0I O01S 2.187(9) . ?
Bi0I O028 2.132(10) . ?
Bi0I O02O 2.736(10) . ?
Bi0I O064 2.643(13) . ?
Bi0I O068 2.491(11) . ?
Bi0J O011 2.094(10) 7 ?
Bi0J O01Y 2.108(10) . ?
Bi0J O028 2.135(10) . ?
Ti0K O01T 1.855(13) . ?
Ti0K O01V 2.043(12) . ?
Ti0K O01W 1.974(13) . ?
Ti0K O01Z 1.864(12) . ?
Ti0K O026 2.055(12) . ?
Ti0K O02P 1.857(14) . ?
Ti0L O00Z 1.848(12) . ?
Ti0L O01A 2.085(11) . ?
Ti0L O01F 1.836(12) . ?
Ti0L O01N 1.994(11) . ?
Ti0L O01Q 1.848(12) . ?
Ti0L O038 2.111(12) . ?
Ti0M O01E 2.072(13) . ?
Ti0M O01K 2.039(12) . ?
Ti0M O01L 1.860(13) . ?
Ti0M O01M 1.995(12) . ?
Ti0M O020 1.878(13) . ?
Ti0M O02C 1.791(14) . ?
Ti0N O01B 2.042(12) . ?
Ti0N O021 1.848(12) . ?
Ti0N O029 2.032(11) . ?
Ti0N O02H 1.864(12) . ?
Ti0N O02M 1.866(14) . ?
Ti0N O04J 2.020(13) . ?
Ti0O O018 2.048(12) . ?
Ti0O O01R 1.838(13) . ?
Ti0O O024 1.949(13) . ?
Ti0O O027 1.982(11) . ?
Ti0O O02A 1.856(12) . ?
Ti0O O02F 2.002(12) . ?
Ti0P O02Q 2.007(13) . ?
Ti0P O02Z 1.982(16) . ?
Ti0P O032 1.856(13) . ?
Ti0P O03N 2.074(14) . ?
Ti0P O03S 1.821(17) . ?
Ti0P O04R 1.851(16) . ?
Ti0Q O02V 1.983(14) . ?
Ti0Q O033 2.014(14) . ?
Ti0Q O03I 1.850(17) . ?
Ti0Q O04U 1.956(15) . ?
Ti0Q O05W 2.077(13) . ?
Ti0R O02N 2.025(14) . ?
Ti0R O02R 1.882(17) . ?
Ti0R O02X 2.058(15) . ?
Ti0R O030 1.988(17) 7 ?
Ti0R O066 1.85(2) . ?
Ti0R O3AA 1.793(18) . ?
O00W C03E 1.255(19) . ?
O00Z C02U 1.34(2) . ?
O012 C1 1.243(18) . ?
O018 C050 1.274(19) . ?
O01A C035 1.345(18) . ?
O01B C03H 1.27(2) . ?
O01E C03B 1.30(2) . ?
O01F C05S 1.36(2) . ?
O01H C03V 1.270(19) . ?
O01K C053 1.291(19) . ?
O01L C03L 1.35(2) . ?
O01M C03H 1.23(2) . ?
O01N C04B 1.280(19) . ?
O01O C03B 1.22(2) . ?
O01P C03E 1.259(19) . ?
O01Q C04I 1.35(2) . ?
O01R C036 1.31(2) . ?
O01T C03J 1.37(2) . ?
O01U C053 1.266(19) . ?
O01V C04D 1.277(18) . ?
O01W C107 1.345(18) . ?
O01X C035 1.303(17) . ?
O01Z C043 1.35(2) . ?
O020 C44 1.39(2) . ?
O021 C05N 1.321(15) . ?
O022 C04D 1.250(18) . ?
O023 C04K 1.263(19) . ?
O024 C02I 1.26(2) . ?
O026 C1 1.291(19) . ?
O027 C03V 1.32(2) . ?
O029 C04C 1.262(18) . ?
O02A C04O 1.36(2) . ?
C02B O02F 1.27(2) . ?
C02B O05A 1.275(19) . ?
C02B C05G 1.51(2) . ?
O02C C43 1.38(2) . ?
O02D C04B 1.242(18) . ?
O02E C04S 1.22(2) . ?
O02G C02S 1.30(2) . ?
O02H C42 1.337(15) . ?
C02I C046 1.42(3) . ?
C02I O04J 1.28(2) . ?
N02J C05O 1.12(2) . ?
O02K C05X 1.25(2) . ?
C02L C02U 1.37(2) . ?
C02L C035 1.416(19) . ?
C02L C044 1.36(2) . ?
O02M C04Z 1.335(19) . ?
O02N C03A 1.27(3) . ?
O02O C04C 1.323(18) . ?
O02P C1BA 1.324(15) . ?
O02Q C5AA 1.31(2) . ?
O02R C58 1.33(2) . ?
C02S O05W 1.27(2) . ?
C02S C4 1.480(18) . ?
C02U C05C 1.44(2) . ?
O02V C05H 1.29(2) . ?
C02W C034 1.41(3) . ?
C02W C043 1.40(2) . ?
O02X C05H 1.26(2) . ?
C02Y C03G 1.37(3) . ?
C02Y C04L 1.38(3) . ?
O02Z C04S 1.29(2) . ?
O030 C04K 1.27(2) . ?
C031 C048 1.54(3) . ?
C031 C04W 1.45(3) . ?
O032 C48 1.33(2) . ?
O033 C05X 1.30(2) . ?
C034 C039 1.34(3) . ?
C036 C03K 1.39(2) . ?
C036 C03T 1.41(2) . ?
C037 C04L 1.42(3) . ?
C037 C44 1.36(2) . ?
O038 C050 1.27(2) . ?
C039 C03F 1.40(2) . ?
C03A O37 1.25(2) . ?
C03A C056 1.46(2) . ?
C03B C049 1.49(2) . ?
C03C C03F 1.41(3) . ?
C03C C043 1.39(2) . ?
C03C C1 1.49(2) . ?
C03E C048 1.53(2) . ?
C03G C042 1.40(2) . ?
C03H C39 1.504(19) . ?
O03I C10 1.34(2) . ?
C03J C03O 1.38(3) . ?
C03J C04H 1.44(2) . ?
C03K C03P 1.40(2) . ?
C03K C03V 1.46(2) . ?
C03L C03M 1.40(2) . ?
C03L C049 1.40(3) . ?
C03M C04E 1.38(3) . ?
O03N C75 1.24(2) . ?
C03O C05L 1.39(3) . ?
C03P C03U 1.42(2) . ?
O03S C537 1.37(2) . ?
C03T C04T 1.39(3) . ?
C03U C04T 1.39(3) . ?
C03X C0AA 1.58(3) . ?
C03X C179 1.49(3) . ?
O03Z C9 1.23(2) . ?
C041 C04E 1.39(3) . ?
C041 C04X 1.40(2) . ?
C042 C053 1.47(2) . ?
C042 C44 1.39(3) . ?
C044 C058 1.40(3) . ?
C045 C04G 1.54(2) . ?
C045 C04Q 1.51(3) . ?
C046 C04Z 1.3900 . ?
C046 C100 1.3900 . ?
C04Z C7AA 1.3900 . ?
C7AA C87 1.3900 . ?
C87 C117 1.3900 . ?
C117 C100 1.3900 . ?
C047 C04B 1.51(2) . ?
C047 C05G 1.54(2) . ?
C047 C2 1.50(2) . ?
C048 C04G 1.54(2) . ?
C049 C04X 1.39(3) . ?
C04A C04I 1.38(3) . ?
C04A C05B 1.37(3) . ?
C04C C061 1.465(18) . ?
C04D C04H 1.47(2) . ?
C04F C04P 1.39(3) . ?
C04F C05E 1.35(4) . ?
C04G C04K 1.49(3) . ?
C04H C052 1.37(2) . ?
C04I C05R 1.33(3) . ?
C04O C05I 1.40(3) . ?
C04O C40 1.41(3) . ?
C04P C43 1.39(3) . ?
C04Q C04W 1.34(3) . ?
O04R C063 1.31(2) . ?
C04S C05T 1.56(2) . ?
O04U C75 1.27(3) . ?
C050 C40 1.46(2) . ?
C051 C05F 1.3900 . ?
C051 C99 1.3900 . ?
C05F C94 1.3900 . ?
C94 C169 1.3900 . ?
C169 C30 1.3900 . ?
C30 C99 1.3900 . ?
C99 O3AA 1.27(2) . ?
C052 C057 1.36(3) . ?
C054 C05I 1.40(3) . ?
C054 C05U 1.46(4) . ?
C055 C05S 1.39(3) . ?
C055 C062 1.37(3) . ?
C057 C05L 1.36(3) . ?
C058 C45 1.45(3) . ?
N059 C05Q 1.05(2) . ?
C05B C069 1.28(4) . ?
C05C C45 1.35(3) . ?
C05D C05V 1.35(4) . ?
C05D C48 1.39(3) . ?
C05E C84 1.36(4) . ?
C05G C05J 1.55(3) . ?
C05H C54 1.45(2) . ?
C05J C060 1.50(3) . ?
C05K C05S 1.46(3) . ?
C05K C51 1.35(3) . ?
C05M C05O 1.50(3) . ?
C05Q C336 1.54(4) . ?
C05R C69 1.41(3) . ?
C05T C48 1.42(3) . ?
C05T C65 1.42(3) . ?
C05U C47 1.33(3) . ?
C05V C79 1.39(4) . ?
C05X C0AA 1.48(3) . ?
C05Z C062 1.37(4) . ?
C05Z C51 1.37(4) . ?
C060 C88 1.29(3) . ?
C061 C05N 1.3900 . ?
C061 C72 1.3900 . ?
C05N C93 1.3900 . ?
C93 C25 1.3900 . ?
C25 C103 1.3900 . ?
C103 C72 1.3900 . ?
C063 C4AA 1.3900 . ?
C063 C101 1.3900 . ?
C4AA C9AA 1.3900 . ?
C4AA C75 1.50(3) . ?
C9AA C73 1.3900 . ?
C73 C66 1.3900 . ?
C66 C101 1.3900 . ?
O064 C5AA 1.23(3) . ?
C065 C2AA 1.47(3) . ?
C065 C184 1.40(3) . ?
O066 C50 1.35(2) . ?
O068 C9 1.29(2) . ?
C069 C69 1.37(4) . ?
C39 C03Q 1.3900 . ?
C39 C42 1.3900 . ?
C03Q C02T 1.3900 . ?
C02T C55 1.3900 . ?
C55 C03R 1.3900 . ?
C03R C42 1.3900 . ?
C40 C47 1.37(3) . ?
C43 C61 1.32(3) . ?
C58 C67 1.3900 . ?
C58 C54 1.3900 . ?
C67 C196 1.3900 . ?
C196 C90 1.3900 . ?
C90 C70 1.3900 . ?
C70 C54 1.3900 . ?
C61 C84 1.32(3) . ?
C65 C79 1.40(3) . ?
C0AA C2AA 1.52(3) . ?
C2AA C9 1.57(2) . ?
C5AA C345 1.46(3) . ?
C056 C64 1.3900 . ?
C056 C50 1.3900 . ?
C64 C86 1.3900 . ?
C86 C334 1.3900 . ?
C334 C6AA 1.3900 . ?
C6AA C50 1.3900 . ?
C4 C10 1.3900 . ?
C4 C16 1.3900 . ?
C10 C8AA 1.3900 . ?
C8AA C41 1.3900 . ?
C41 C0BA 1.3900 . ?
C0BA C16 1.3900 . ?
C2 C88 1.52(3) . ?
C77 C1BA 1.3900 . ?
C77 C96 1.3900 . ?
C77 C107 1.544(16) . ?
C1BA C105 1.3900 . ?
C105 C244 1.3900 . ?
C244 C253 1.3900 . ?
C253 C96 1.3900 . ?
C108 C369 1.3900 . ?
C108 C345 1.3900 . ?
C369 C03Y 1.3900 . ?
C03Y C62 1.3900 . ?
C62 C537 1.3900 . ?
C537 C345 1.3900 . ?
C179 C184 1.30(4) . ?
O54 C107 1.472(13) . ?

loop_
_smtbx_masks_void_nr
_smtbx_masks_void_average_x
_smtbx_masks_void_average_y
_smtbx_masks_void_average_z
_smtbx_masks_void_volume
_smtbx_masks_void_count_electrons
_smtbx_masks_void_content
1 -0.170 -0.278 0.000 10598.4 7642.7 ?
2 -0.507 -0.283 0.500 10598.4 7642.7 ?
3 0.146 0.623 0.266 9.6 0.0 ?
4 0.146 0.877 0.766 9.6 5.1 ?
5 0.354 0.623 0.734 9.6 0.0 ?
6 0.354 0.877 0.234 9.6 4.8 ?
7 0.646 0.123 0.766 9.6 0.0 ?
8 0.646 0.377 0.266 9.6 5.1 ?
9 0.854 0.123 0.234 9.6 0.0 ?
10 0.854 0.377 0.734 9.6 4.8 ?
